data_7710524
loop_
_publ_author_name
'Wang, Yunlu'
'Zhou, Yanyan'
'Yao, Zhiwei'
'Huang, Wenru'
'Gao, Ting'
'Yan, Pengfei'
'Li, Hongfeng'

_publ_section_title
;
 Asymmetric induction in quadruple-stranded europium(III) helicates and
 circularly polarized luminescence.
;
_journal_issue 29
_journal_name_full 'Dalton transactions (Cambridge, England : 2003)'
_journal_page_first 10973
_journal_page_last 10982
_journal_paper_doi 10.1039/d2dt01379g
_journal_volume 51
_journal_year 2022
_chemical_formula_moiety 'C80 H40 Eu2 F24 O16 S4, C H Cl3, 2(C3 H6 O), 2(C6 H16 N)'
_chemical_formula_sum 'C99 H85 Cl3 Eu2 F24 N2 O18 S4'
_chemical_formula_weight 2585.20
_space_group_crystal_system triclinic
_space_group_IT_number 2
_space_group_name_Hall '-P 1'
_space_group_name_H-M_alt 'P -1'
_atom_sites_solution_hydrogens mixed
_atom_sites_solution_primary dual
_audit_creation_date 2021-01-04
_audit_creation_method
;
Olex2 1.3
(compiled 2020.11.12 svn.r5f609507 for OlexSys, GUI svn.r6226)
;
_audit_update_record
;
2021-01-05 deposited with the CCDC.	2022-06-21 downloaded from the CCDC.
;
_cell_angle_alpha 86.179(2)
_cell_angle_beta 72.372(2)
_cell_angle_gamma 73.179(2)
_cell_formula_units_Z 2
_cell_length_a 14.7543(4)
_cell_length_b 17.2189(4)
_cell_length_c 22.8872(6)
_cell_measurement_reflns_used 3596
_cell_measurement_temperature 293(2)
_cell_measurement_theta_max 23
_cell_measurement_theta_min 3
_cell_volume 5303.0(2)
_computing_molecular_graphics 'Olex2 1.3 (Dolomanov et al., 2009)'
_computing_publication_material 'Olex2 1.3 (Dolomanov et al., 2009)'
_computing_structure_refinement 'SHELXL 2018/3 (Sheldrick, 2015)'
_computing_structure_solution 'SHELXT  (Sheldrick, 2015)'
_diffrn_ambient_temperature 293
_diffrn_measured_fraction_theta_full 0.991
_diffrn_measured_fraction_theta_max 0.843
_diffrn_measurement_device_type 'multiwire proportional'
_diffrn_measurement_method 'phi and omega scans'
_diffrn_radiation_monochromator graphite
_diffrn_radiation_type MoK\a
_diffrn_radiation_wavelength 0.71073
_diffrn_reflns_av_R_equivalents 0.0244
_diffrn_reflns_av_unetI/netI 0.0481
_diffrn_reflns_Laue_measured_fraction_full 0.991
_diffrn_reflns_Laue_measured_fraction_max 0.843
_diffrn_reflns_limit_h_max 19
_diffrn_reflns_limit_h_min -20
_diffrn_reflns_limit_k_max 23
_diffrn_reflns_limit_k_min -22
_diffrn_reflns_limit_l_max 29
_diffrn_reflns_limit_l_min -31
_diffrn_reflns_number 47110
_diffrn_reflns_point_group_measured_fraction_full 0.991
_diffrn_reflns_point_group_measured_fraction_max 0.843
_diffrn_reflns_theta_full 26.500
_diffrn_reflns_theta_max 30.140
_diffrn_reflns_theta_min 3.044
_exptl_absorpt_coefficient_mu 1.434
_exptl_absorpt_correction_T_max 0.8965
_exptl_absorpt_correction_T_min 0.6127
_exptl_absorpt_correction_type multi-scan
_exptl_absorpt_process_details SADABS
_exptl_crystal_colour colourless
_exptl_crystal_colour_primary colourless
_exptl_crystal_density_diffrn 1.619
_exptl_crystal_density_method 'not measured'
_exptl_crystal_description block
_exptl_crystal_F_000 2588
_refine_diff_density_max 1.802
_refine_diff_density_min -1.429
_refine_diff_density_rms 0.102
_refine_ls_extinction_method none
_refine_ls_goodness_of_fit_ref 1.024
_refine_ls_hydrogen_treatment constr
_refine_ls_matrix_type full
_refine_ls_number_parameters 1414
_refine_ls_number_reflns 26419
_refine_ls_number_restraints 128
_refine_ls_restrained_S_all 1.051
_refine_ls_R_factor_all 0.0594
_refine_ls_R_factor_gt 0.0421
_refine_ls_shift/su_max 0.004
_refine_ls_shift/su_mean 0.000
_refine_ls_structure_factor_coef Fsqd
_refine_ls_weighting_details 'w=1/[\s^2^(Fo^2^)+(0.0409P)^2^+9.5123P] where P=(Fo^2^+2Fc^2^)/3'
_refine_ls_weighting_scheme calc
_refine_ls_wR_factor_gt 0.0965
_refine_ls_wR_factor_ref 0.1059
_reflns_Friedel_coverage 0.000
_reflns_number_gt 20885
_reflns_number_total 26419
_reflns_threshold_expression 'I > 2\s(I)'
_cod_data_source_file d2dt01379g2.cif
_cod_data_source_block c
_cod_depositor_comments 'Adding full bibliography for 7710524--7710527.cif.'
_cod_database_code 7710524
_shelx_shelxl_version_number 2018/3
_shelx_space_group_comment
;
The symmetry employed for this shelxl refinement is uniquely defined
by the following loop, which should always be used as a source of
symmetry information in preference to the above space-group names.
They are only intended as comments.
;
_olex2_refinement_description
;
1. Fixed Uiso
 At 1.2 times of:
  All C(H) groups, All C(H,H) groups, All N(H) groups
 At 1.5 times of:
  All C(H,H,H) groups
2. Restrained distances
 Cl1-C81
 1.7 with sigma of 0.02
 C90-C91
 1.5 with sigma of 0.02
3. Uiso/Uaniso restraints and constraints
Uanis(F9) \\sim Ueq, Uanis(F10) \\sim Ueq, Uanis(F11) \\sim Ueq, Uanis(F22)
\\sim Ueq, Uanis(F24) \\sim Ueq, Uanis(F3) \\sim Ueq, Uanis(F12) \\sim Ueq:
with sigma of 0.005 and sigma for terminal atoms of 0.01
Uanis(C90) \\sim Ueq, Uanis(C91) \\sim Ueq, Uanis(N2) \\sim Ueq: with sigma of
0.01 and sigma for terminal atoms of 0.02
4. Rigid body (RIGU) restrains
 Cl1, Cl1', Cl2, Cl2', Cl3, Cl3', C81, C81'
 with sigma for 1-2 distances of 0.004 and sigma for 1-3 distances of 0.004
 N2, C88, C89, C90, C91, C92, C93
 with sigma for 1-2 distances of 0.004 and sigma for 1-3 distances of 0.004
5. Others
 Sof(Cl1)=Sof(Cl2)=Sof(Cl3)=Sof(C81)=Sof(H81)=1-FVAR(1)
 Sof(Cl1')=Sof(Cl2')=Sof(Cl3')=Sof(C81')=Sof(H81')=FVAR(1)
6.a Riding coordinates:
 C94(H94A,H94B,H94C), C95(H95A,H95B,H95C)
6.b Ternary CH refined with riding coordinates:
 C81(H81), C81'(H81'), N1(H1), N2(H2)
6.c Secondary CH2 refined with riding coordinates:
 C82(H82A,H82B), C84(H84A,H84B), C86(H86A,H86B), C88(H88A,H88B), C90(H90A,
 H90B), C93(H93A,H93B)
6.d Aromatic/amide H refined with riding coordinates:
 C3(H3), C6(H6), C7(H7), C9(H9), C10(H10), C12(H12), C13(H13), C15(H15),
 C16(H16), C18(H18), C23(H23), C26(H26), C27(H27), C29(H29), C30(H30), C32(H32),
  C33(H33), C35(H35), C36(H36), C37(H37), C43(H43), C46(H46), C47(H47),
 C49(H49), C50(H50), C52(H52), C53(H53), C55(H55), C56(H56), C58(H58), C63(H63),
  C66(H66), C67(H67), C69(H69), C70(H70), C72(H72), C73(H73), C75(H75),
 C76(H76), C78(H78)
6.e Idealised Me refined as rotating group:
 C96(H96A,H96B,H96C), C98(H98A,H98B,H98C), C83(H83A,H83B,H83C), C85(H85A,H85B,
 H85C), C87(H87A,H87B,H87C), C89(H89A,H89B,H89C), C91(H91A,H91B,H91C), C92(H92A,
 H92B,H92C)
;
_olex2_submission_special_instructions 'No special instructions were received'

loop_
_space_group_symop_operation_xyz
'x, y, z'
'-x, -y, -z'

loop_
_atom_site_label
_atom_site_type_symbol
_atom_site_fract_x
_atom_site_fract_y
_atom_site_fract_z
_atom_site_U_iso_or_equiv
_atom_site_adp_type
_atom_site_occupancy
_atom_site_site_symmetry_order
_atom_site_calc_flag
_atom_site_refinement_flags_posn
_atom_site_refinement_flags_adp
_atom_site_refinement_flags_occupancy
_atom_site_disorder_assembly
_atom_site_disorder_group
Eu1 Eu 0.60645(2) 0.25997(2) 0.29591(2) 0.02047(5) Uani 1 1 d . . . . .
Eu2 Eu 0.87323(2) 0.24566(2) -0.26130(2) 0.02024(5) Uani 1 1 d . . . . .
S1 S 0.62202(7) 0.65068(5) 0.01917(4) 0.02453(18) Uani 1 1 d . . . . .
S2 S 0.38749(7) 0.09229(6) 0.01640(4) 0.02726(19) Uani 1 1 d . . . . .
S3 S 0.86008(7) -0.14755(5) 0.01797(4) 0.02722(19) Uani 1 1 d . . . . .
S4 S 1.09789(7) 0.40891(6) 0.01676(4) 0.0285(2) Uani 1 1 d . . . . .
F1 F 0.5772(3) 0.5016(3) 0.4183(2) 0.1179(18) Uani 1 1 d . . . . .
F2 F 0.7329(3) 0.4818(2) 0.40742(13) 0.0749(11) Uani 1 1 d . . . . .
F3 F 0.6553(4) 0.4036(3) 0.46013(14) 0.1052(15) Uani 1 1 d . U . . .
F4 F 0.9826(2) 0.1346(3) 0.30012(15) 0.0900(13) Uani 1 1 d . . . . .
F5 F 0.9315(3) 0.0495(2) 0.36150(18) 0.0891(12) Uani 1 1 d . . . . .
F6 F 0.8761(2) 0.1747(2) 0.38634(14) 0.0741(11) Uani 1 1 d . . . . .
F7 F 0.3802(3) 0.1157(2) 0.45273(12) 0.0751(10) Uani 1 1 d . . . . .
F8 F 0.5245(3) 0.03270(17) 0.42765(13) 0.0619(9) Uani 1 1 d . . . . .
F9 F 0.4107(3) 0.0152(2) 0.39373(13) 0.0817(12) Uani 1 1 d . U . . .
F10 F 0.2672(3) 0.4367(3) 0.41773(17) 0.1234(19) Uani 1 1 d . U . . .
F11 F 0.2203(2) 0.4950(3) 0.34804(19) 0.1162(18) Uani 1 1 d . U . . .
F12 F 0.2382(4) 0.3668(4) 0.3625(3) 0.174(3) Uani 1 1 d . U . . .
F13 F 1.0046(2) 0.4685(2) -0.40237(13) 0.0674(9) Uani 1 1 d . . . . .
F14 F 1.12008(19) 0.37382(18) -0.38060(13) 0.0561(8) Uani 1 1 d . . . . .
F15 F 1.0707(2) 0.48959(18) -0.33556(13) 0.0616(9) Uani 1 1 d . . . . .
F16 F 0.6694(3) 0.2941(2) -0.40550(12) 0.0664(9) Uani 1 1 d . . . . .
F17 F 0.6254(3) 0.41014(18) -0.36452(15) 0.0686(9) Uani 1 1 d . . . . .
F18 F 0.5260(2) 0.3372(2) -0.34294(14) 0.0743(11) Uani 1 1 d . . . . .
F19 F 1.2023(2) 0.0671(2) -0.36928(17) 0.0837(12) Uani 1 1 d . . . . .
F20 F 1.2510(2) 0.1723(2) -0.38386(14) 0.0773(11) Uani 1 1 d . . . . .
F21 F 1.2901(2) 0.0894(2) -0.31784(13) 0.0686(10) Uani 1 1 d . . . . .
F22 F 0.8492(3) 0.0024(3) -0.38705(19) 0.1114(16) Uani 1 1 d . U . . .
F23 F 0.7434(3) 0.11455(19) -0.38164(15) 0.0709(10) Uani 1 1 d . . . . .
F24 F 0.7085(3) 0.0232(3) -0.32222(17) 0.1000(14) Uani 1 1 d . U . . .
O1 O 0.94622(19) 0.34284(16) -0.32426(11) 0.0292(6) Uani 1 1 d . . . . .
O2 O 0.79824(17) 0.37636(15) -0.21131(11) 0.0249(5) Uani 1 1 d . . . . .
O3 O 0.74827(18) 0.30812(15) -0.30980(11) 0.0254(5) Uani 1 1 d . . . . .
O4 O 0.71951(17) 0.23607(15) -0.19580(10) 0.0235(5) Uani 1 1 d . . . . .
O5 O 0.85735(19) 0.14463(15) -0.32199(11) 0.0274(5) Uani 1 1 d . . . . .
O6 O 0.89772(18) 0.11858(15) -0.20896(11) 0.0260(5) Uani 1 1 d . . . . .
O7 O 1.04475(18) 0.17782(16) -0.30879(11) 0.0269(5) Uani 1 1 d . . . . .
O8 O 0.96276(17) 0.26138(15) -0.19607(11) 0.0251(5) Uani 1 1 d . . . . .
O9 O 0.5739(2) 0.36865(15) 0.23160(12) 0.0317(6) Uani 1 1 d . . . . .
O10 O 0.44027(19) 0.34449(15) 0.34194(11) 0.0285(6) Uani 1 1 d . . . . .
O11 O 0.50393(19) 0.22379(14) 0.24521(11) 0.0243(5) Uani 1 1 d . . . . .
O12 O 0.52357(18) 0.17256(14) 0.36520(10) 0.0227(5) Uani 1 1 d . . . . .
O13 O 0.73717(19) 0.18084(16) 0.33788(11) 0.0274(5) Uani 1 1 d . . . . .
O14 O 0.69435(19) 0.14088(15) 0.23610(11) 0.0275(5) Uani 1 1 d . . . . .
O15 O 0.6269(2) 0.35009(16) 0.36073(11) 0.0299(6) Uani 1 1 d . . . . .
O16 O 0.75552(18) 0.29530(14) 0.24306(11) 0.0255(5) Uani 1 1 d . . . . .
C1 C 0.6636(4) 0.4457(4) 0.4096(2) 0.0582(16) Uani 1 1 d . . . . .
C2 C 0.6865(3) 0.3919(2) 0.35348(16) 0.0305(8) Uani 1 1 d . . . . .
C3 C 0.7642(3) 0.3968(2) 0.30300(17) 0.0331(9) Uani 1 1 d . . . . .
H3 H 0.799678 0.432907 0.304803 0.040 Uiso 1 1 calc R U . . .
C4 C 0.7931(2) 0.3496(2) 0.24824(15) 0.0217(7) Uani 1 1 d . . . . .
C5 C 0.8705(2) 0.3649(2) 0.19281(15) 0.0214(7) Uani 1 1 d . . . . .
C6 C 0.9067(3) 0.4322(2) 0.18639(16) 0.0270(8) Uani 1 1 d . . . . .
H6 H 0.885916 0.468719 0.219202 0.032 Uiso 1 1 calc R U . . .
C7 C 0.9732(3) 0.4458(2) 0.13189(16) 0.0270(8) Uani 1 1 d . . . . .
H7 H 0.995290 0.491785 0.128228 0.032 Uiso 1 1 calc R U . . .
C8 C 1.0068(2) 0.3912(2) 0.08286(15) 0.0219(7) Uani 1 1 d . . . . .
C9 C 0.9733(3) 0.3224(2) 0.08914(16) 0.0269(8) Uani 1 1 d . . . . .
H9 H 0.996526 0.284736 0.056913 0.032 Uiso 1 1 calc R U . . .
C10 C 0.9054(3) 0.3101(2) 0.14324(17) 0.0277(8) Uani 1 1 d . . . . .
H10 H 0.882656 0.264418 0.146628 0.033 Uiso 1 1 calc R U . . .
C11 C 1.0809(2) 0.3623(2) -0.04425(15) 0.0208(7) Uani 1 1 d . . . . .
C12 C 1.1657(3) 0.3203(2) -0.08900(15) 0.0246(7) Uani 1 1 d . . . . .
H12 H 1.228010 0.316428 -0.085431 0.030 Uiso 1 1 calc R U . . .
C13 C 1.1577(3) 0.2843(2) -0.13887(16) 0.0261(7) Uani 1 1 d . . . . .
H13 H 1.214767 0.256764 -0.168728 0.031 Uiso 1 1 calc R U . . .
C14 C 1.0654(2) 0.2888(2) -0.14481(15) 0.0200(6) Uani 1 1 d . . . . .
C15 C 0.9807(3) 0.3322(2) -0.10002(16) 0.0249(7) Uani 1 1 d . . . . .
H15 H 0.918298 0.336449 -0.103634 0.030 Uiso 1 1 calc R U . . .
C16 C 0.9884(3) 0.3690(2) -0.05026(17) 0.0263(7) Uani 1 1 d . . . . .
H16 H 0.931458 0.398076 -0.021012 0.032 Uiso 1 1 calc R U . . .
C17 C 1.0505(2) 0.2507(2) -0.19684(15) 0.0205(7) Uani 1 1 d . . . . .
C18 C 1.1318(3) 0.2054(2) -0.24371(17) 0.0290(8) Uani 1 1 d . . . . .
H18 H 1.195322 0.197353 -0.240738 0.035 Uiso 1 1 calc R U . . .
C19 C 1.1212(3) 0.1725(2) -0.29391(16) 0.0243(7) Uani 1 1 d . . . . .
C20 C 1.2167(3) 0.1240(3) -0.34092(19) 0.0381(10) Uani 1 1 d . . . . .
C21 C 0.2766(4) 0.4256(4) 0.3615(3) 0.073(2) Uani 1 1 d . . . . .
C22 C 0.3854(3) 0.4015(3) 0.32076(18) 0.0350(9) Uani 1 1 d . . . . .
C23 C 0.4076(3) 0.4454(3) 0.26853(19) 0.0373(9) Uani 1 1 d . . . . .
H23 H 0.357477 0.487603 0.260330 0.045 Uiso 1 1 calc R U . . .
C24 C 0.5041(3) 0.4286(2) 0.22709(15) 0.0236(7) Uani 1 1 d . . . . .
C25 C 0.5293(3) 0.4846(2) 0.17549(15) 0.0222(7) Uani 1 1 d . . . . .
C26 C 0.4595(3) 0.5503(2) 0.16154(16) 0.0257(7) Uani 1 1 d . . . . .
H26 H 0.393325 0.561743 0.185012 0.031 Uiso 1 1 calc R U . . .
C27 C 0.4880(3) 0.5992(2) 0.11241(16) 0.0240(7) Uani 1 1 d . . . . .
H27 H 0.440521 0.642280 0.102469 0.029 Uiso 1 1 calc R U . . .
C28 C 0.5869(3) 0.5839(2) 0.07835(15) 0.0221(7) Uani 1 1 d . . . . .
C29 C 0.6581(3) 0.5190(2) 0.09325(16) 0.0270(8) Uani 1 1 d . . . . .
H29 H 0.724799 0.509295 0.071297 0.032 Uiso 1 1 calc R U . . .
C30 C 0.6288(3) 0.4696(2) 0.14067(16) 0.0258(7) Uani 1 1 d . . . . .
H30 H 0.675905 0.425393 0.149689 0.031 Uiso 1 1 calc R U . . .
C31 C 0.6811(3) 0.5853(2) -0.04611(15) 0.0214(7) Uani 1 1 d . . . . .
C32 C 0.7387(3) 0.6154(2) -0.09735(16) 0.0255(7) Uani 1 1 d . . . . .
H32 H 0.744353 0.667572 -0.095968 0.031 Uiso 1 1 calc R U . . .
C33 C 0.7876(3) 0.5681(2) -0.15032(16) 0.0258(7) Uani 1 1 d . . . . .
H33 H 0.825863 0.588787 -0.184344 0.031 Uiso 1 1 calc R U . . .
C34 C 0.7797(2) 0.4895(2) -0.15299(15) 0.0210(7) Uani 1 1 d . . . . .
C35 C 0.7207(3) 0.4608(2) -0.10183(16) 0.0248(7) Uani 1 1 d . . . . .
H35 H 0.714486 0.408811 -0.103223 0.030 Uiso 1 1 calc R U . . .
C36 C 0.6711(3) 0.5079(2) -0.04883(16) 0.0249(7) Uani 1 1 d . . . . .
H36 H 0.631338 0.487786 -0.015199 0.030 Uiso 1 1 calc R U . . .
C37 C 0.9152(3) 0.4491(2) -0.25275(17) 0.0290(8) Uani 1 1 d . . . . .
H37 H 0.939668 0.490319 -0.245396 0.035 Uiso 1 1 calc R U . . .
C38 C 0.8323(3) 0.4343(2) -0.20810(16) 0.0228(7) Uani 1 1 d . . . . .
C39 C 0.9610(3) 0.4044(2) -0.30694(17) 0.0283(8) Uani 1 1 d . . . . .
C40 C 1.0393(3) 0.4354(3) -0.3565(2) 0.0409(10) Uani 1 1 d . . . . .
C41 C 0.9022(3) 0.1243(4) 0.3395(2) 0.0498(13) Uani 1 1 d . . . . .
C42 C 0.8183(3) 0.1319(3) 0.31074(17) 0.0306(8) Uani 1 1 d . . . . .
C43 C 0.8435(3) 0.0841(3) 0.25903(19) 0.0386(10) Uani 1 1 d . . . . .
H43 H 0.906966 0.048497 0.245698 0.046 Uiso 1 1 calc R U . . .
C44 C 0.7765(3) 0.0874(2) 0.22584(16) 0.0254(7) Uani 1 1 d . . . . .
C45 C 0.7999(3) 0.0267(2) 0.17590(16) 0.0246(7) Uani 1 1 d . . . . .
C46 C 0.8906(3) -0.0317(2) 0.15540(18) 0.0317(8) Uani 1 1 d . . . . .
H46 H 0.939460 -0.036006 0.174278 0.038 Uiso 1 1 calc R U . . .
C47 C 0.9086(3) -0.0837(2) 0.10666(17) 0.0295(8) Uani 1 1 d . . . . .
H47 H 0.969970 -0.121972 0.092608 0.035 Uiso 1 1 calc R U . . .
C48 C 0.8362(3) -0.0791(2) 0.07897(16) 0.0241(7) Uani 1 1 d . . . . .
C49 C 0.7441(3) -0.0230(2) 0.10052(18) 0.0340(9) Uani 1 1 d . . . . .
H49 H 0.694157 -0.020987 0.083111 0.041 Uiso 1 1 calc R U . . .
C50 C 0.7271(3) 0.0299(3) 0.14808(19) 0.0351(9) Uani 1 1 d . . . . .
H50 H 0.665756 0.068416 0.161744 0.042 Uiso 1 1 calc R U . . .
C51 C 0.8596(3) -0.0833(2) -0.04553(16) 0.0239(7) Uani 1 1 d . . . . .
C52 C 0.8566(3) -0.1167(2) -0.09854(17) 0.0276(8) Uani 1 1 d . . . . .
H52 H 0.854573 -0.170185 -0.098909 0.033 Uiso 1 1 calc R U . . .
C53 C 0.8566(3) -0.0712(2) -0.15028(17) 0.0274(8) Uani 1 1 d . . . . .
H53 H 0.854546 -0.094247 -0.185319 0.033 Uiso 1 1 calc R U . . .
C54 C 0.8596(2) 0.0089(2) -0.15075(16) 0.0237(7) Uani 1 1 d . . . . .
C55 C 0.8639(3) 0.0413(2) -0.09793(17) 0.0275(8) Uani 1 1 d . . . . .
H55 H 0.867085 0.094468 -0.097842 0.033 Uiso 1 1 calc R U . . .
C56 C 0.8637(3) -0.0035(2) -0.04577(18) 0.0287(8) Uani 1 1 d . . . . .
H56 H 0.866337 0.019453 -0.010872 0.034 Uiso 1 1 calc R U . . .
C57 C 0.8599(2) 0.0615(2) -0.20543(16) 0.0242(7) Uani 1 1 d . . . . .
C58 C 0.8169(3) 0.0455(2) -0.24919(17) 0.0292(8) Uani 1 1 d . . . . .
H58 H 0.783781 0.005634 -0.240972 0.035 Uiso 1 1 calc R U . . .
C59 C 0.8219(3) 0.0862(2) -0.30323(17) 0.0274(8) Uani 1 1 d . . . . .
C60 C 0.7801(4) 0.0561(3) -0.3480(2) 0.0403(10) Uani 1 1 d . . . . .
C61 C 0.4490(4) 0.0713(3) 0.40586(19) 0.0470(12) Uani 1 1 d . . . . .
C62 C 0.4808(3) 0.1241(2) 0.35242(15) 0.0242(7) Uani 1 1 d . . . . .
C63 C 0.4583(3) 0.1140(2) 0.29990(16) 0.0286(8) Uani 1 1 d . . . . .
H63 H 0.431315 0.071741 0.298585 0.034 Uiso 1 1 calc R U . . .
C64 C 0.4732(2) 0.1633(2) 0.24732(14) 0.0197(6) Uani 1 1 d . . . . .
C65 C 0.4498(2) 0.14430(19) 0.19156(15) 0.0192(6) Uani 1 1 d . . . . .
C66 C 0.4277(3) 0.0728(2) 0.18329(15) 0.0238(7) Uani 1 1 d . . . . .
H66 H 0.423241 0.035420 0.214567 0.029 Uiso 1 1 calc R U . . .
C67 C 0.4123(3) 0.0571(2) 0.12892(16) 0.0243(7) Uani 1 1 d . . . . .
H67 H 0.398631 0.008941 0.123811 0.029 Uiso 1 1 calc R U . . .
C68 C 0.4172(2) 0.1127(2) 0.08207(15) 0.0204(7) Uani 1 1 d . . . . .
C69 C 0.4375(3) 0.1844(2) 0.09019(16) 0.0269(8) Uani 1 1 d . . . . .
H69 H 0.439961 0.222361 0.059298 0.032 Uiso 1 1 calc R U . . .
C70 C 0.4541(3) 0.1996(2) 0.14444(15) 0.0248(7) Uani 1 1 d . . . . .
H70 H 0.468253 0.247612 0.149254 0.030 Uiso 1 1 calc R U . . .
C71 C 0.4634(2) 0.1334(2) -0.04557(14) 0.0195(6) Uani 1 1 d . . . . .
C72 C 0.4254(2) 0.1617(2) -0.09437(15) 0.0213(7) Uani 1 1 d . . . . .
H72 H 0.361936 0.160258 -0.092267 0.026 Uiso 1 1 calc R U . . .
C73 C 0.4812(2) 0.1919(2) -0.14593(15) 0.0214(7) Uani 1 1 d . . . . .
H73 H 0.455481 0.209586 -0.178455 0.026 Uiso 1 1 calc R U . . .
C74 C 0.5760(2) 0.1962(2) -0.14947(15) 0.0197(6) Uani 1 1 d . . . . .
C75 C 0.6137(2) 0.1664(2) -0.10068(15) 0.0223(7) Uani 1 1 d . . . . .
H75 H 0.677011 0.167950 -0.102576 0.027 Uiso 1 1 calc R U . . .
C76 C 0.5588(3) 0.1346(2) -0.04953(15) 0.0221(7) Uani 1 1 d . . . . .
H76 H 0.585822 0.114215 -0.017931 0.027 Uiso 1 1 calc R U . . .
C77 C 0.6393(2) 0.2319(2) -0.20194(15) 0.0194(6) Uani 1 1 d . . . . .
C78 C 0.6092(3) 0.2610(2) -0.25420(16) 0.0255(7) Uani 1 1 d . . . . .
H78 H 0.550189 0.254635 -0.257124 0.031 Uiso 1 1 calc R U . . .
C79 C 0.6639(3) 0.2987(2) -0.30122(15) 0.0237(7) Uani 1 1 d . . . . .
C80 C 0.6190(3) 0.3359(3) -0.35271(18) 0.0333(9) Uani 1 1 d . . . . .
Cl1 Cl 0.7536(7) 0.2547(3) -0.0262(2) 0.147(3) Uani 0.437(3) 1 d D . P A 2
Cl1' Cl 0.5872(2) 0.32637(18) 0.03441(15) 0.0774(10) Uani 0.563(3) 1 d . . P A 1
Cl2 Cl 0.8782(4) 0.1740(4) 0.0329(3) 0.137(3) Uani 0.437(3) 1 d . . P A 2
Cl2' Cl 0.7072(5) 0.1863(4) 0.0731(5) 0.228(5) Uani 0.563(3) 1 d . . P A 1
Cl3 Cl 0.6949(3) 0.2518(3) 0.10907(16) 0.0739(12) Uani 0.437(3) 1 d . . P A 2
Cl3' Cl 0.7902(5) 0.2988(7) 0.0131(4) 0.261(6) Uani 0.563(3) 1 d . . P A 1
C81 C 0.751(2) 0.2252(19) 0.0444(9) 0.190(14) Uani 0.437(3) 1 d D . P A 2
H81 H 0.728259 0.177331 0.043806 0.228 Uiso 0.437(3) 1 calc R U P A 2
C81' C 0.6920(11) 0.2864(7) 0.0542(8) 0.097(5) Uani 0.563(3) 1 d . . P A 1
H81' H 0.679972 0.314439 0.092888 0.116 Uiso 0.563(3) 1 calc R U P A 1
O17 O 1.0695(4) 0.2412(4) 0.38316(18) 0.111(2) Uani 1 1 d . . . . .
C94 C 1.0447(6) 0.3164(5) 0.3009(5) 0.151(5) Uani 1 1 d . . . . .
H94A H 0.975114 0.324536 0.320531 0.226 Uiso 1 1 d R U . . .
H94B H 1.060174 0.302696 0.258361 0.226 Uiso 1 1 d R U . . .
H94C H 1.061604 0.365336 0.304491 0.226 Uiso 1 1 d R U . . .
C95 C 1.1941(5) 0.1933(6) 0.2982(5) 0.147(5) Uani 1 1 d . . . . .
H95A H 1.244592 0.196299 0.315613 0.221 Uiso 1 1 d R U . . .
H95B H 1.212822 0.205949 0.255463 0.221 Uiso 1 1 d R U . . .
H95C H 1.186522 0.139549 0.302533 0.221 Uiso 1 1 d R U . . .
C97 C 1.1003(4) 0.2516(3) 0.3300(2) 0.0524(12) Uani 1 1 d . . . . .
O18 O 0.6322(2) 0.7400(2) 0.25537(14) 0.0462(8) Uani 1 1 d . . . . .
C96 C 0.6587(4) 0.6037(3) 0.2265(3) 0.0619(15) Uani 1 1 d . . . . .
H96A H 0.611855 0.627230 0.204382 0.093 Uiso 1 1 calc R U . . .
H96B H 0.635397 0.564805 0.254591 0.093 Uiso 1 1 calc R U . . .
H96C H 0.721694 0.577235 0.198218 0.093 Uiso 1 1 calc R U . . .
C98 C 0.7344(5) 0.6409(4) 0.3027(3) 0.077(2) Uani 1 1 d . . . . .
H98A H 0.739304 0.687398 0.321242 0.116 Uiso 1 1 calc R U . . .
H98B H 0.799351 0.610024 0.279189 0.116 Uiso 1 1 calc R U . . .
H98C H 0.705951 0.607775 0.334156 0.116 Uiso 1 1 calc R U . . .
C99 C 0.6697(3) 0.6686(3) 0.2613(2) 0.0446(11) Uani 1 1 d . . . . .
N1 N 0.5377(3) 0.2038(2) 0.49079(14) 0.0326(7) Uani 1 1 d . . . . .
H1 H 0.530596 0.187029 0.452708 0.039 Uiso 1 1 calc R U . . .
C82 C 0.4819(3) 0.1600(3) 0.54212(17) 0.0370(9) Uani 1 1 d . . . . .
H82A H 0.509238 0.101977 0.534078 0.044 Uiso 1 1 calc R U . . .
H82B H 0.413058 0.174663 0.542589 0.044 Uiso 1 1 calc R U . . .
C83 C 0.4864(4) 0.1792(4) 0.60464(18) 0.0521(13) Uani 1 1 d . . . . .
H83A H 0.554350 0.165280 0.604485 0.078 Uiso 1 1 calc R U . . .
H83B H 0.451559 0.148498 0.635097 0.078 Uiso 1 1 calc R U . . .
H83C H 0.456120 0.236134 0.613948 0.078 Uiso 1 1 calc R U . . .
C84 C 0.6472(3) 0.1810(3) 0.48335(19) 0.0429(11) Uani 1 1 d . . . . .
H84A H 0.678738 0.209020 0.448480 0.052 Uiso 1 1 calc R U . . .
H84B H 0.656988 0.199304 0.519536 0.052 Uiso 1 1 calc R U . . .
C85 C 0.6968(4) 0.0912(3) 0.4740(2) 0.0558(13) Uani 1 1 d . . . . .
H85A H 0.684242 0.071902 0.439657 0.084 Uiso 1 1 calc R U . . .
H85B H 0.670944 0.063423 0.510168 0.084 Uiso 1 1 calc R U . . .
H85C H 0.767001 0.081033 0.466194 0.084 Uiso 1 1 calc R U . . .
C86 C 0.4961(4) 0.2951(3) 0.4961(2) 0.0473(12) Uani 1 1 d . . . . .
H86A H 0.532831 0.319026 0.460675 0.057 Uiso 1 1 calc R U . . .
H86B H 0.505178 0.314178 0.532303 0.057 Uiso 1 1 calc R U . . .
C87 C 0.3866(5) 0.3235(4) 0.5004(2) 0.0667(16) Uani 1 1 d . . . . .
H87A H 0.375361 0.297289 0.468624 0.100 Uiso 1 1 calc R U . . .
H87B H 0.366886 0.381240 0.495716 0.100 Uiso 1 1 calc R U . . .
H87C H 0.348322 0.309971 0.539709 0.100 Uiso 1 1 calc R U . . .
N2 N 0.9862(4) 0.2541(3) 0.5128(2) 0.0640(12) Uani 1 1 d . U . . .
H2 H 1.012975 0.251519 0.467944 0.077 Uiso 1 1 calc R U . . .
C88 C 1.0677(6) 0.2413(6) 0.5375(3) 0.104(3) Uani 1 1 d . . . . .
H88A H 1.089101 0.184244 0.546687 0.125 Uiso 1 1 calc R U . . .
H88B H 1.044574 0.271892 0.575885 0.125 Uiso 1 1 calc R U . . .
C89 C 1.1528(7) 0.2646(8) 0.4973(4) 0.155(5) Uani 1 1 d . . . . .
H89A H 1.184206 0.227615 0.462690 0.233 Uiso 1 1 calc R U . . .
H89B H 1.199153 0.262821 0.519419 0.233 Uiso 1 1 calc R U . . .
H89C H 1.130907 0.318623 0.483325 0.233 Uiso 1 1 calc R U . . .
C90 C 0.9135(7) 0.3353(5) 0.5307(4) 0.118(3) Uani 1 1 d D U . . .
H90A H 0.865158 0.328971 0.568916 0.142 Uiso 1 1 calc R U . . .
H90B H 0.948861 0.370286 0.539583 0.142 Uiso 1 1 calc R U . . .
C91 C 0.8626(10) 0.3758(8) 0.4930(5) 0.203(6) Uani 1 1 d D U . . .
H91A H 0.904816 0.399568 0.461103 0.305 Uiso 1 1 calc R U . . .
H91B H 0.806591 0.417749 0.515834 0.305 Uiso 1 1 calc R U . . .
H91C H 0.839945 0.338916 0.475113 0.305 Uiso 1 1 calc R U . . .
C92 C 0.9897(8) 0.1120(5) 0.5040(4) 0.135(4) Uani 1 1 d . . . . .
H92A H 1.011090 0.114956 0.460148 0.203 Uiso 1 1 calc R U . . .
H92B H 0.949708 0.075139 0.515815 0.203 Uiso 1 1 calc R U . . .
H92C H 1.046635 0.092959 0.518703 0.203 Uiso 1 1 calc R U . . .
C93 C 0.9305(8) 0.1940(5) 0.5311(4) 0.131(4) Uani 1 1 d . . . . .
H93A H 0.871014 0.211562 0.518122 0.157 Uiso 1 1 calc R U . . .
H93B H 0.910204 0.190907 0.575432 0.157 Uiso 1 1 calc R U . . .

loop_
_atom_site_aniso_label
_atom_site_aniso_U_11
_atom_site_aniso_U_22
_atom_site_aniso_U_33
_atom_site_aniso_U_23
_atom_site_aniso_U_13
_atom_site_aniso_U_12
Eu1 0.02865(9) 0.01980(8) 0.01499(8) 0.00056(6) -0.00403(7) -0.01251(7)
Eu2 0.01933(8) 0.02816(9) 0.01577(8) -0.00190(6) -0.00357(6) -0.01174(7)
S1 0.0332(5) 0.0174(4) 0.0201(4) 0.0020(3) -0.0049(4) -0.0063(3)
S2 0.0318(5) 0.0438(5) 0.0161(4) 0.0056(4) -0.0095(4) -0.0244(4)
S3 0.0369(5) 0.0197(4) 0.0232(4) -0.0032(3) -0.0094(4) -0.0039(4)
S4 0.0278(5) 0.0453(5) 0.0183(4) -0.0052(4) -0.0015(3) -0.0235(4)
F1 0.097(3) 0.118(3) 0.115(3) -0.092(3) 0.007(3) -0.014(3)
F2 0.106(3) 0.101(2) 0.0385(15) -0.0237(16) 0.0065(16) -0.084(2)
F3 0.180(4) 0.152(4) 0.0273(15) -0.0032(18) -0.015(2) -0.128(3)
F4 0.0451(18) 0.183(4) 0.056(2) -0.029(2) -0.0042(15) -0.059(2)
F5 0.086(3) 0.099(3) 0.104(3) 0.005(2) -0.074(2) -0.013(2)
F6 0.0427(16) 0.122(3) 0.0634(19) -0.050(2) -0.0205(15) -0.0160(17)
F7 0.081(2) 0.130(3) 0.0268(15) 0.0142(17) -0.0017(15) -0.067(2)
F8 0.111(3) 0.0574(17) 0.0506(16) 0.0345(14) -0.0518(18) -0.0529(18)
F9 0.157(3) 0.104(2) 0.0496(17) 0.0438(17) -0.062(2) -0.113(3)
F10 0.069(2) 0.171(4) 0.053(2) 0.023(2) 0.0162(18) 0.041(3)
F11 0.0364(17) 0.158(4) 0.101(3) 0.075(3) 0.0047(18) 0.011(2)
F12 0.083(3) 0.195(5) 0.233(6) -0.046(4) 0.041(3) -0.100(4)
F13 0.067(2) 0.092(2) 0.0460(17) 0.0343(16) -0.0115(15) -0.0387(18)
F14 0.0358(14) 0.0686(19) 0.0551(17) -0.0155(14) 0.0121(13) -0.0246(14)
F15 0.0611(18) 0.0643(18) 0.0598(18) -0.0139(14) 0.0134(14) -0.0479(16)
F16 0.086(2) 0.087(2) 0.0296(14) -0.0017(14) -0.0302(15) -0.0155(19)
F17 0.107(3) 0.0485(17) 0.082(2) 0.0333(15) -0.069(2) -0.0341(17)
F18 0.0455(17) 0.136(3) 0.0615(19) 0.055(2) -0.0362(15) -0.0464(19)
F19 0.0453(17) 0.092(2) 0.102(3) -0.075(2) -0.0025(17) -0.0059(17)
F20 0.0516(18) 0.093(3) 0.0498(18) 0.0045(17) 0.0267(15) -0.0088(17)
F21 0.0358(15) 0.094(2) 0.0539(18) -0.0289(17) -0.0119(13) 0.0207(15)
F22 0.119(3) 0.108(3) 0.107(3) -0.077(2) -0.066(3) 0.020(2)
F23 0.112(3) 0.0610(19) 0.076(2) 0.0136(16) -0.075(2) -0.0327(19)
F24 0.140(3) 0.152(4) 0.078(2) 0.039(2) -0.070(2) -0.118(3)
O1 0.0310(14) 0.0343(14) 0.0226(13) -0.0038(11) -0.0020(11) -0.0153(12)
O2 0.0221(12) 0.0304(13) 0.0229(12) -0.0039(10) -0.0024(10) -0.0120(10)
O3 0.0256(13) 0.0341(13) 0.0220(12) 0.0051(10) -0.0083(10) -0.0163(11)
O4 0.0213(12) 0.0326(13) 0.0193(12) 0.0023(10) -0.0057(10) -0.0123(10)
O5 0.0342(14) 0.0299(13) 0.0220(13) -0.0028(10) -0.0092(11) -0.0133(11)
O6 0.0254(13) 0.0318(13) 0.0255(13) 0.0021(10) -0.0096(10) -0.0131(11)
O7 0.0222(12) 0.0377(14) 0.0207(12) -0.0057(10) -0.0014(10) -0.0123(11)
O8 0.0192(12) 0.0363(14) 0.0215(12) -0.0050(10) -0.0048(10) -0.0105(10)
O9 0.0351(15) 0.0229(12) 0.0272(14) 0.0060(10) 0.0001(11) -0.0043(11)
O10 0.0326(14) 0.0279(13) 0.0222(13) 0.0022(10) -0.0031(11) -0.0099(11)
O11 0.0344(14) 0.0213(11) 0.0214(12) 0.0013(9) -0.0114(11) -0.0109(10)
O12 0.0315(13) 0.0246(12) 0.0169(11) 0.0033(9) -0.0081(10) -0.0148(10)
O13 0.0296(13) 0.0363(14) 0.0180(12) -0.0001(10) -0.0064(10) -0.0122(11)
O14 0.0316(14) 0.0256(12) 0.0248(13) -0.0045(10) -0.0096(11) -0.0050(11)
O15 0.0362(15) 0.0336(14) 0.0215(13) -0.0063(10) 0.0004(11) -0.0203(12)
O16 0.0313(13) 0.0247(12) 0.0209(12) -0.0010(10) -0.0016(10) -0.0147(11)
C1 0.077(4) 0.078(4) 0.028(2) -0.022(2) 0.011(2) -0.057(3)
C2 0.044(2) 0.0319(19) 0.0196(17) -0.0041(14) -0.0046(16) -0.0210(18)
C3 0.043(2) 0.038(2) 0.0246(19) -0.0036(16) -0.0042(17) -0.0273(19)
C4 0.0230(16) 0.0231(16) 0.0204(16) 0.0018(13) -0.0055(13) -0.0098(14)
C5 0.0221(16) 0.0236(16) 0.0200(16) -0.0004(13) -0.0052(13) -0.0098(13)
C6 0.0303(19) 0.0307(18) 0.0228(18) -0.0048(14) -0.0035(15) -0.0161(16)
C7 0.0305(19) 0.0320(19) 0.0232(18) -0.0020(14) -0.0040(15) -0.0199(16)
C8 0.0191(16) 0.0313(18) 0.0161(16) 0.0013(13) -0.0033(13) -0.0107(14)
C9 0.0304(19) 0.0252(17) 0.0228(17) -0.0067(14) -0.0008(15) -0.0102(15)
C10 0.0305(19) 0.0241(17) 0.0277(19) -0.0039(14) -0.0023(15) -0.0120(15)
C11 0.0235(16) 0.0236(16) 0.0180(16) 0.0010(13) -0.0056(13) -0.0112(14)
C12 0.0185(16) 0.0371(19) 0.0202(17) -0.0011(14) -0.0053(13) -0.0109(15)
C13 0.0189(16) 0.037(2) 0.0210(17) -0.0041(15) -0.0022(14) -0.0086(15)
C14 0.0187(15) 0.0228(16) 0.0179(16) 0.0001(12) -0.0033(13) -0.0069(13)
C15 0.0176(16) 0.0318(18) 0.0267(18) -0.0054(14) -0.0064(14) -0.0077(14)
C16 0.0195(16) 0.0307(18) 0.0268(18) -0.0072(15) -0.0029(14) -0.0066(14)
C17 0.0217(16) 0.0208(15) 0.0203(16) 0.0006(13) -0.0060(13) -0.0081(13)
C18 0.0181(16) 0.039(2) 0.0287(19) -0.0071(16) -0.0071(15) -0.0047(15)
C19 0.0224(17) 0.0248(17) 0.0225(17) -0.0031(13) -0.0006(14) -0.0074(14)
C20 0.028(2) 0.050(3) 0.033(2) -0.0140(19) -0.0056(17) -0.0062(19)
C21 0.036(3) 0.102(5) 0.068(4) 0.053(4) -0.010(3) -0.017(3)
C22 0.029(2) 0.045(2) 0.030(2) 0.0068(17) -0.0055(17) -0.0153(18)
C23 0.0243(19) 0.046(2) 0.038(2) 0.0153(18) -0.0070(17) -0.0092(17)
C24 0.0285(18) 0.0256(17) 0.0196(16) 0.0004(13) -0.0072(14) -0.0120(15)
C25 0.0283(18) 0.0234(16) 0.0177(16) 0.0022(13) -0.0076(14) -0.0110(14)
C26 0.0244(17) 0.0282(18) 0.0246(18) 0.0008(14) -0.0068(14) -0.0079(15)
C27 0.0250(17) 0.0208(16) 0.0250(18) 0.0007(13) -0.0087(14) -0.0033(14)
C28 0.0293(18) 0.0209(16) 0.0176(16) 0.0006(12) -0.0071(14) -0.0090(14)
C29 0.0233(17) 0.0303(18) 0.0242(18) 0.0035(14) -0.0043(14) -0.0065(15)
C30 0.0245(17) 0.0255(17) 0.0238(18) 0.0032(14) -0.0071(14) -0.0024(14)
C31 0.0250(17) 0.0212(16) 0.0188(16) 0.0015(13) -0.0090(14) -0.0052(13)
C32 0.0315(19) 0.0217(16) 0.0226(17) 0.0030(13) -0.0060(15) -0.0092(15)
C33 0.0288(18) 0.0264(17) 0.0221(17) 0.0038(14) -0.0047(14) -0.0111(15)
C34 0.0231(16) 0.0234(16) 0.0187(16) 0.0014(13) -0.0076(13) -0.0089(13)
C35 0.0299(18) 0.0234(16) 0.0243(18) 0.0004(14) -0.0070(15) -0.0133(15)
C36 0.0276(18) 0.0274(17) 0.0214(17) 0.0035(14) -0.0056(14) -0.0125(15)
C37 0.0280(19) 0.0309(19) 0.0294(19) -0.0027(15) -0.0032(15) -0.0150(16)
C38 0.0229(17) 0.0245(16) 0.0238(17) 0.0002(13) -0.0103(14) -0.0076(14)
C39 0.0281(19) 0.0318(19) 0.0275(19) 0.0015(15) -0.0063(15) -0.0146(16)
C40 0.039(2) 0.044(2) 0.039(2) -0.0052(19) 0.0007(19) -0.022(2)
C41 0.031(2) 0.082(4) 0.039(3) -0.023(3) -0.010(2) -0.017(2)
C42 0.0290(19) 0.044(2) 0.0237(18) -0.0004(16) -0.0092(15) -0.0162(17)
C43 0.028(2) 0.051(3) 0.036(2) -0.0183(19) -0.0097(17) -0.0060(18)
C44 0.0242(17) 0.0296(18) 0.0224(17) -0.0040(14) -0.0034(14) -0.0105(15)
C45 0.0244(17) 0.0252(17) 0.0248(18) -0.0043(14) -0.0066(14) -0.0075(14)
C46 0.0267(19) 0.038(2) 0.032(2) -0.0071(16) -0.0117(16) -0.0066(16)
C47 0.0242(18) 0.0297(19) 0.031(2) -0.0063(15) -0.0071(15) -0.0013(15)
C48 0.0279(18) 0.0235(16) 0.0205(17) -0.0029(13) -0.0064(14) -0.0069(14)
C49 0.0249(18) 0.041(2) 0.037(2) -0.0146(18) -0.0155(17) -0.0010(17)
C50 0.0245(18) 0.039(2) 0.040(2) -0.0184(18) -0.0117(17) 0.0009(16)
C51 0.0230(17) 0.0221(16) 0.0250(18) -0.0026(13) -0.0072(14) -0.0033(14)
C52 0.033(2) 0.0196(16) 0.0275(19) -0.0054(14) -0.0063(16) -0.0058(15)
C53 0.0305(19) 0.0285(18) 0.0232(18) -0.0047(14) -0.0067(15) -0.0087(15)
C54 0.0197(16) 0.0267(17) 0.0244(17) -0.0013(14) -0.0048(14) -0.0073(14)
C55 0.0312(19) 0.0232(17) 0.033(2) 0.0004(14) -0.0129(16) -0.0108(15)
C56 0.035(2) 0.0257(18) 0.0303(19) -0.0036(15) -0.0140(16) -0.0100(16)
C57 0.0191(16) 0.0251(17) 0.0268(18) -0.0019(14) -0.0071(14) -0.0030(14)
C58 0.0315(19) 0.0268(18) 0.034(2) -0.0002(15) -0.0156(16) -0.0099(16)
C59 0.0284(18) 0.0286(18) 0.0278(19) -0.0038(15) -0.0117(15) -0.0075(15)
C60 0.061(3) 0.037(2) 0.037(2) 0.0020(18) -0.026(2) -0.023(2)
C61 0.079(3) 0.065(3) 0.026(2) 0.018(2) -0.026(2) -0.057(3)
C62 0.0325(19) 0.0291(17) 0.0168(16) 0.0058(13) -0.0089(14) -0.0172(15)
C63 0.042(2) 0.0314(19) 0.0222(18) 0.0063(14) -0.0131(16) -0.0221(17)
C64 0.0218(16) 0.0224(16) 0.0150(15) 0.0015(12) -0.0057(13) -0.0063(13)
C65 0.0219(16) 0.0185(15) 0.0179(16) 0.0017(12) -0.0069(13) -0.0063(13)
C66 0.0332(19) 0.0236(16) 0.0169(16) 0.0049(13) -0.0088(14) -0.0111(15)
C67 0.0296(18) 0.0249(17) 0.0212(17) 0.0024(13) -0.0079(14) -0.0121(15)
C68 0.0194(16) 0.0259(16) 0.0169(16) 0.0011(13) -0.0064(13) -0.0069(13)
C69 0.037(2) 0.0269(17) 0.0197(17) 0.0088(14) -0.0113(15) -0.0117(16)
C70 0.035(2) 0.0230(16) 0.0203(17) 0.0039(13) -0.0113(15) -0.0118(15)
C71 0.0225(16) 0.0217(15) 0.0154(15) -0.0001(12) -0.0047(13) -0.0087(13)
C72 0.0179(15) 0.0279(17) 0.0199(16) 0.0014(13) -0.0052(13) -0.0097(13)
C73 0.0217(16) 0.0282(17) 0.0170(16) 0.0035(13) -0.0078(13) -0.0094(14)
C74 0.0205(16) 0.0218(15) 0.0165(15) -0.0024(12) -0.0043(13) -0.0060(13)
C75 0.0178(15) 0.0268(17) 0.0231(17) -0.0011(13) -0.0069(13) -0.0065(13)
C76 0.0245(17) 0.0255(16) 0.0199(16) 0.0029(13) -0.0115(14) -0.0081(14)
C77 0.0164(15) 0.0223(15) 0.0170(15) -0.0027(12) -0.0009(12) -0.0052(13)
C78 0.0227(17) 0.037(2) 0.0214(17) 0.0051(14) -0.0078(14) -0.0153(15)
C79 0.0273(18) 0.0276(17) 0.0193(16) 0.0024(13) -0.0090(14) -0.0108(15)
C80 0.032(2) 0.045(2) 0.030(2) 0.0100(17) -0.0129(17) -0.0188(18)
Cl1 0.292(10) 0.103(4) 0.090(3) 0.012(3) -0.083(5) -0.099(5)
Cl1' 0.0765(18) 0.0826(19) 0.103(2) 0.0508(17) -0.0548(17) -0.0489(16)
Cl2 0.083(3) 0.152(5) 0.168(5) -0.084(4) -0.003(3) -0.040(3)
Cl2' 0.118(4) 0.138(5) 0.347(11) 0.111(7) -0.014(6) 0.006(4)
Cl3 0.065(2) 0.111(3) 0.0473(19) 0.0080(19) -0.0145(16) -0.031(2)
Cl3' 0.120(4) 0.400(13) 0.308(10) 0.233(10) -0.102(5) -0.150(6)
C81 0.18(3) 0.14(2) 0.20(3) 0.068(19) 0.037(16) -0.10(2)
C81' 0.099(10) 0.039(6) 0.176(16) -0.004(7) -0.083(11) -0.007(6)
O17 0.145(5) 0.183(6) 0.033(2) 0.000(3) -0.009(3) -0.108(4)
C94 0.096(6) 0.109(7) 0.220(11) 0.109(7) -0.050(7) -0.007(5)
C95 0.043(4) 0.189(10) 0.183(9) -0.118(8) -0.029(5) 0.031(5)
C97 0.056(3) 0.057(3) 0.046(3) -0.001(2) -0.012(2) -0.022(3)
O18 0.0367(17) 0.053(2) 0.0442(18) 0.0006(15) -0.0109(14) -0.0061(15)
C96 0.060(3) 0.063(3) 0.067(4) -0.017(3) -0.029(3) -0.010(3)
C98 0.096(5) 0.062(4) 0.092(5) -0.003(3) -0.070(4) -0.005(3)
C99 0.040(2) 0.055(3) 0.041(3) -0.001(2) -0.014(2) -0.012(2)
N1 0.045(2) 0.0434(19) 0.0164(15) 0.0017(13) -0.0058(14) -0.0269(16)
C82 0.042(2) 0.056(3) 0.0227(19) 0.0098(18) -0.0093(17) -0.031(2)
C83 0.054(3) 0.091(4) 0.019(2) 0.008(2) -0.0050(19) -0.042(3)
C84 0.046(3) 0.067(3) 0.025(2) 0.000(2) -0.0059(18) -0.033(2)
C85 0.050(3) 0.064(3) 0.047(3) 0.012(2) -0.008(2) -0.016(3)
C86 0.072(3) 0.046(3) 0.026(2) 0.0005(18) -0.011(2) -0.024(2)
C87 0.085(4) 0.064(4) 0.044(3) -0.005(3) -0.022(3) -0.006(3)
N2 0.074(3) 0.073(3) 0.042(2) 0.005(2) -0.012(2) -0.022(2)
C88 0.113(6) 0.160(8) 0.052(4) -0.007(4) -0.042(4) -0.037(5)
C89 0.103(7) 0.307(16) 0.070(5) -0.010(7) -0.015(5) -0.089(8)
C90 0.138(6) 0.112(5) 0.070(4) -0.014(4) -0.016(4) 0.005(4)
C91 0.211(11) 0.189(10) 0.115(8) 0.011(7) -0.035(7) 0.072(9)
C92 0.199(11) 0.089(5) 0.096(6) -0.003(5) -0.006(7) -0.046(6)
C93 0.170(9) 0.113(6) 0.083(5) 0.003(5) 0.033(5) -0.076(6)

loop_
_atom_type_symbol
_atom_type_description
_atom_type_scat_dispersion_real
_atom_type_scat_dispersion_imag
_atom_type_scat_source
C C 0.0033 0.0016 'International Tables Vol C Tables 4.2.6.8 and 6.1.1.4'
H H 0.0000 0.0000 'International Tables Vol C Tables 4.2.6.8 and 6.1.1.4'
Cl Cl 0.1484 0.1585 'International Tables Vol C Tables 4.2.6.8 and 6.1.1.4'
Eu Eu -0.1578 3.6682 'International Tables Vol C Tables 4.2.6.8 and 6.1.1.4'
F F 0.0171 0.0103 'International Tables Vol C Tables 4.2.6.8 and 6.1.1.4'
N N 0.0061 0.0033 'International Tables Vol C Tables 4.2.6.8 and 6.1.1.4'
O O 0.0106 0.0060 'International Tables Vol C Tables 4.2.6.8 and 6.1.1.4'
S S 0.1246 0.1234 'International Tables Vol C Tables 4.2.6.8 and 6.1.1.4'

loop_
_geom_angle_atom_site_label_1
_geom_angle_atom_site_label_2
_geom_angle_atom_site_label_3
_geom_angle
_geom_angle_site_symmetry_1
_geom_angle_site_symmetry_3
_geom_angle_publ_flag
O9 Eu1 O10 71.89(9) . . ?
O9 Eu1 O11 76.58(9) . . ?
O9 Eu1 O12 140.58(9) . . ?
O9 Eu1 O13 140.83(9) . . ?
O9 Eu1 O14 109.25(9) . . ?
O9 Eu1 O15 87.85(10) . . ?
O9 Eu1 O16 69.52(9) . . ?
O10 Eu1 O12 74.97(8) . . ?
O10 Eu1 O13 133.25(8) . . ?
O11 Eu1 O10 73.83(9) . . ?
O11 Eu1 O12 74.16(8) . . ?
O11 Eu1 O13 133.19(8) . . ?
O11 Eu1 O16 123.70(8) . . ?
O12 Eu1 O13 78.36(8) . . ?
O14 Eu1 O10 141.79(9) . . ?
O14 Eu1 O11 69.66(8) . . ?
O14 Eu1 O12 84.54(8) . . ?
O14 Eu1 O13 70.65(8) . . ?
O14 Eu1 O15 141.06(9) . . ?
O14 Eu1 O16 80.73(9) . . ?
O15 Eu1 O10 76.20(9) . . ?
O15 Eu1 O11 149.26(9) . . ?
O15 Eu1 O12 104.46(8) . . ?
O15 Eu1 O13 74.23(9) . . ?
O15 Eu1 O16 72.81(8) . . ?
O16 Eu1 O10 130.65(8) . . ?
O16 Eu1 O12 149.83(8) . . ?
O16 Eu1 O13 71.96(9) . . ?
O2 Eu2 O1 71.23(8) . . ?
O2 Eu2 O5 146.55(9) . . ?
O2 Eu2 O6 124.65(8) . . ?
O2 Eu2 O7 129.65(8) . . ?
O3 Eu2 O1 79.29(9) . . ?
O3 Eu2 O2 76.94(8) . . ?
O3 Eu2 O5 71.30(9) . . ?
O3 Eu2 O6 128.80(8) . . ?
O3 Eu2 O7 128.14(8) . . ?
O4 Eu2 O1 140.27(9) . . ?
O4 Eu2 O2 76.12(8) . . ?
O4 Eu2 O3 71.71(8) . . ?
O4 Eu2 O5 84.13(8) . . ?
O4 Eu2 O6 70.80(8) . . ?
O4 Eu2 O7 147.15(9) . . ?
O5 Eu2 O1 111.85(8) . . ?
O5 Eu2 O6 71.35(8) . . ?
O6 Eu2 O1 147.98(9) . . ?
O7 Eu2 O1 72.58(9) . . ?
O7 Eu2 O5 79.98(9) . . ?
O7 Eu2 O6 76.91(9) . . ?
O8 Eu2 O1 84.94(9) . . ?
O8 Eu2 O2 70.97(8) . . ?
O8 Eu2 O3 147.38(9) . . ?
O8 Eu2 O4 105.31(8) . . ?
O8 Eu2 O5 141.33(9) . . ?
O8 Eu2 O6 76.58(9) . . ?
O8 Eu2 O7 72.09(8) . . ?
C31 S1 C28 102.87(16) . . ?
C71 S2 C68 105.36(16) . . ?
C51 S3 C48 102.89(16) . . ?
C8 S4 C11 104.68(16) . . ?
C39 O1 Eu2 127.7(2) . . ?
C38 O2 Eu2 132.2(2) . . ?
C79 O3 Eu2 130.1(2) . . ?
C77 O4 Eu2 136.4(2) . . ?
C59 O5 Eu2 127.6(2) . . ?
C57 O6 Eu2 131.9(2) . . ?
C19 O7 Eu2 132.2(2) . . ?
C17 O8 Eu2 139.4(2) . . ?
C24 O9 Eu1 139.9(2) . . ?
C22 O10 Eu1 131.2(2) . . ?
C64 O11 Eu1 133.1(2) . . ?
C62 O12 Eu1 127.5(2) . . ?
C42 O13 Eu1 128.7(2) . . ?
C44 O14 Eu1 139.2(2) . . ?
C2 O15 Eu1 133.2(2) . . ?
C4 O16 Eu1 135.9(2) . . ?
F1 C1 F2 109.0(5) . . ?
F1 C1 C2 110.8(5) . . ?
F2 C1 C2 114.2(4) . . ?
F3 C1 F1 105.6(5) . . ?
F3 C1 F2 105.3(5) . . ?
F3 C1 C2 111.5(4) . . ?
O15 C2 C1 112.4(3) . . ?
O15 C2 C3 129.5(3) . . ?
C3 C2 C1 118.1(3) . . ?
C2 C3 H3 118.3 . . ?
C2 C3 C4 123.3(3) . . ?
C4 C3 H3 118.3 . . ?
O16 C4 C3 123.1(3) . . ?
O16 C4 C5 116.6(3) . . ?
C3 C4 C5 120.3(3) . . ?
C6 C5 C4 124.2(3) . . ?
C6 C5 C10 118.0(3) . . ?
C10 C5 C4 117.8(3) . . ?
C5 C6 H6 119.4 . . ?
C7 C6 C5 121.1(3) . . ?
C7 C6 H6 119.4 . . ?
C6 C7 H7 119.8 . . ?
C8 C7 C6 120.4(3) . . ?
C8 C7 H7 119.8 . . ?
C7 C8 S4 117.8(3) . . ?
C7 C8 C9 119.1(3) . . ?
C9 C8 S4 122.9(3) . . ?
C8 C9 H9 119.9 . . ?
C10 C9 C8 120.2(3) . . ?
C10 C9 H9 119.9 . . ?
C5 C10 H10 119.4 . . ?
C9 C10 C5 121.2(3) . . ?
C9 C10 H10 119.4 . . ?
C12 C11 S4 117.2(3) . . ?
C16 C11 S4 123.0(3) . . ?
C16 C11 C12 119.7(3) . . ?
C11 C12 H12 119.9 . . ?
C13 C12 C11 120.2(3) . . ?
C13 C12 H12 119.9 . . ?
C12 C13 H13 119.6 . . ?
C12 C13 C14 120.8(3) . . ?
C14 C13 H13 119.6 . . ?
C13 C14 C15 118.4(3) . . ?
C13 C14 C17 124.0(3) . . ?
C15 C14 C17 117.6(3) . . ?
C14 C15 H15 119.5 . . ?
C16 C15 C14 120.9(3) . . ?
C16 C15 H15 119.5 . . ?
C11 C16 C15 119.9(3) . . ?
C11 C16 H16 120.1 . . ?
C15 C16 H16 120.1 . . ?
O8 C17 C14 116.2(3) . . ?
O8 C17 C18 122.5(3) . . ?
C18 C17 C14 121.3(3) . . ?
C17 C18 H18 118.5 . . ?
C19 C18 C17 122.9(3) . . ?
C19 C18 H18 118.5 . . ?
O7 C19 C18 130.0(3) . . ?
O7 C19 C20 113.1(3) . . ?
C18 C19 C20 116.9(3) . . ?
F19 C20 F20 106.3(4) . . ?
F19 C20 F21 107.3(4) . . ?
F19 C20 C19 112.4(3) . . ?
F20 C20 C19 110.3(4) . . ?
F21 C20 F20 105.5(4) . . ?
F21 C20 C19 114.4(3) . . ?
F10 C21 F11 102.4(6) . . ?
F10 C21 F12 103.5(6) . . ?
F10 C21 C22 113.4(5) . . ?
F11 C21 C22 115.3(4) . . ?
F12 C21 F11 111.6(6) . . ?
F12 C21 C22 109.9(6) . . ?
O10 C22 C21 113.1(4) . . ?
O10 C22 C23 130.3(4) . . ?
C23 C22 C21 116.6(4) . . ?
C22 C23 H23 119.0 . . ?
C22 C23 C24 122.1(4) . . ?
C24 C23 H23 119.0 . . ?
O9 C24 C23 123.2(3) . . ?
O9 C24 C25 116.0(3) . . ?
C23 C24 C25 120.7(3) . . ?
C26 C25 C24 123.3(3) . . ?
C26 C25 C30 119.1(3) . . ?
C30 C25 C24 117.7(3) . . ?
C25 C26 H26 119.9 . . ?
C25 C26 C27 120.2(3) . . ?
C27 C26 H26 119.9 . . ?
C26 C27 H27 119.9 . . ?
C28 C27 C26 120.2(3) . . ?
C28 C27 H27 119.9 . . ?
C27 C28 S1 119.2(3) . . ?
C27 C28 C29 119.8(3) . . ?
C29 C28 S1 120.8(3) . . ?
C28 C29 H29 120.3 . . ?
C30 C29 C28 119.5(3) . . ?
C30 C29 H29 120.3 . . ?
C25 C30 H30 119.4 . . ?
C29 C30 C25 121.2(3) . . ?
C29 C30 H30 119.4 . . ?
C32 C31 S1 116.7(3) . . ?
C36 C31 S1 123.7(3) . . ?
C36 C31 C32 119.6(3) . . ?
C31 C32 H32 119.8 . . ?
C33 C32 C31 120.4(3) . . ?
C33 C32 H32 119.8 . . ?
C32 C33 H33 119.8 . . ?
C32 C33 C34 120.4(3) . . ?
C34 C33 H33 119.8 . . ?
C33 C34 C38 123.4(3) . . ?
C35 C34 C33 118.5(3) . . ?
C35 C34 C38 118.1(3) . . ?
C34 C35 H35 119.3 . . ?
C36 C35 C34 121.4(3) . . ?
C36 C35 H35 119.3 . . ?
C31 C36 H36 120.2 . . ?
C35 C36 C31 119.6(3) . . ?
C35 C36 H36 120.2 . . ?
C38 C37 H37 118.9 . . ?
C39 C37 H37 118.9 . . ?
C39 C37 C38 122.2(3) . . ?
O2 C38 C34 116.2(3) . . ?
O2 C38 C37 123.9(3) . . ?
C37 C38 C34 119.9(3) . . ?
O1 C39 C37 129.8(3) . . ?
O1 C39 C40 112.9(3) . . ?
C37 C39 C40 117.1(3) . . ?
F13 C40 F14 107.1(4) . . ?
F13 C40 C39 111.1(4) . . ?
F14 C40 C39 110.4(4) . . ?
F15 C40 F13 107.9(4) . . ?
F15 C40 F14 106.2(4) . . ?
F15 C40 C39 113.8(3) . . ?
F4 C41 F5 104.5(4) . . ?
F4 C41 F6 108.4(4) . . ?
F4 C41 C42 113.1(4) . . ?
F5 C41 C42 111.8(4) . . ?
F6 C41 F5 105.4(4) . . ?
F6 C41 C42 113.1(4) . . ?
O13 C42 C41 114.9(3) . . ?
O13 C42 C43 129.6(4) . . ?
C43 C42 C41 115.5(4) . . ?
C42 C43 H43 118.9 . . ?
C42 C43 C44 122.2(4) . . ?
C44 C43 H43 118.9 . . ?
O14 C44 C43 122.6(3) . . ?
O14 C44 C45 116.3(3) . . ?
C43 C44 C45 121.1(3) . . ?
C46 C45 C44 123.4(3) . . ?
C46 C45 C50 118.6(3) . . ?
C50 C45 C44 118.0(3) . . ?
C45 C46 H46 120.0 . . ?
C45 C46 C47 120.1(3) . . ?
C47 C46 H46 120.0 . . ?
C46 C47 H47 119.7 . . ?
C48 C47 C46 120.7(3) . . ?
C48 C47 H47 119.7 . . ?
C47 C48 S3 119.8(3) . . ?
C47 C48 C49 119.7(3) . . ?
C49 C48 S3 120.4(3) . . ?
C48 C49 H49 120.2 . . ?
C50 C49 C48 119.5(3) . . ?
C50 C49 H49 120.2 . . ?
C45 C50 H50 119.4 . . ?
C49 C50 C45 121.3(3) . . ?
C49 C50 H50 119.4 . . ?
C52 C51 S3 116.6(3) . . ?
C56 C51 S3 124.2(3) . . ?
C56 C51 C52 119.2(3) . . ?
C51 C52 H52 119.7 . . ?
C53 C52 C51 120.5(3) . . ?
C53 C52 H52 119.7 . . ?
C52 C53 H53 119.6 . . ?
C52 C53 C54 120.7(3) . . ?
C54 C53 H53 119.6 . . ?
C53 C54 C57 123.4(3) . . ?
C55 C54 C53 118.4(3) . . ?
C55 C54 C57 118.3(3) . . ?
C54 C55 H55 119.2 . . ?
C56 C55 C54 121.5(3) . . ?
C56 C55 H55 119.2 . . ?
C51 C56 H56 120.2 . . ?
C55 C56 C51 119.7(3) . . ?
C55 C56 H56 120.2 . . ?
O6 C57 C54 116.8(3) . . ?
O6 C57 C58 123.9(3) . . ?
C58 C57 C54 119.3(3) . . ?
C57 C58 H58 118.6 . . ?
C59 C58 C57 122.8(4) . . ?
C59 C58 H58 118.6 . . ?
O5 C59 C58 129.3(3) . . ?
O5 C59 C60 114.5(3) . . ?
C58 C59 C60 116.2(3) . . ?
F22 C60 F23 105.5(4) . . ?
F22 C60 F24 107.0(4) . . ?
F22 C60 C59 111.2(4) . . ?
F23 C60 C59 112.5(3) . . ?
F24 C60 F23 105.3(4) . . ?
F24 C60 C59 114.6(4) . . ?
F7 C61 F8 105.5(3) . . ?
F7 C61 F9 105.9(4) . . ?
F7 C61 C62 111.1(4) . . ?
F8 C61 C62 111.6(4) . . ?
F9 C61 F8 107.2(4) . . ?
F9 C61 C62 114.9(3) . . ?
O12 C62 C61 112.3(3) . . ?
O12 C62 C63 130.9(3) . . ?
C63 C62 C61 116.8(3) . . ?
C62 C63 H63 117.6 . . ?
C62 C63 C64 124.9(3) . . ?
C64 C63 H63 117.6 . . ?
O11 C64 C63 123.0(3) . . ?
O11 C64 C65 116.8(3) . . ?
C63 C64 C65 120.2(3) . . ?
C66 C65 C64 123.8(3) . . ?
C70 C65 C64 117.9(3) . . ?
C70 C65 C66 118.3(3) . . ?
C65 C66 H66 119.7 . . ?
C67 C66 C65 120.7(3) . . ?
C67 C66 H66 119.7 . . ?
C66 C67 H67 119.8 . . ?
C66 C67 C68 120.5(3) . . ?
C68 C67 H67 119.8 . . ?
C67 C68 S2 118.0(3) . . ?
C69 C68 S2 122.5(3) . . ?
C69 C68 C67 119.3(3) . . ?
C68 C69 H69 119.9 . . ?
C68 C69 C70 120.1(3) . . ?
C70 C69 H69 119.9 . . ?
C65 C70 C69 121.1(3) . . ?
C65 C70 H70 119.5 . . ?
C69 C70 H70 119.5 . . ?
C72 C71 S2 116.7(2) . . ?
C76 C71 S2 124.0(3) . . ?
C76 C71 C72 119.3(3) . . ?
C71 C72 H72 119.7 . . ?
C73 C72 C71 120.7(3) . . ?
C73 C72 H72 119.7 . . ?
C72 C73 H73 119.7 . . ?
C72 C73 C74 120.6(3) . . ?
C74 C73 H73 119.7 . . ?
C73 C74 C77 124.1(3) . . ?
C75 C74 C73 118.1(3) . . ?
C75 C74 C77 117.7(3) . . ?
C74 C75 H75 119.3 . . ?
C76 C75 C74 121.5(3) . . ?
C76 C75 H75 119.3 . . ?
C71 C76 H76 120.1 . . ?
C75 C76 C71 119.9(3) . . ?
C75 C76 H76 120.1 . . ?
O4 C77 C74 115.9(3) . . ?
O4 C77 C78 122.2(3) . . ?
C78 C77 C74 121.9(3) . . ?
C77 C78 H78 118.7 . . ?
C79 C78 C77 122.5(3) . . ?
C79 C78 H78 118.7 . . ?
O3 C79 C78 130.1(3) . . ?
O3 C79 C80 111.7(3) . . ?
C78 C79 C80 118.2(3) . . ?
F16 C80 C79 110.7(3) . . ?
F17 C80 F16 104.9(3) . . ?
F17 C80 F18 107.9(4) . . ?
F17 C80 C79 112.0(3) . . ?
F18 C80 F16 105.7(4) . . ?
F18 C80 C79 115.0(3) . . ?
Cl1 C81 Cl2 100.3(14) . . ?
Cl1 C81 H81 97.6 . . ?
Cl2 C81 H81 97.6 . . ?
Cl3 C81 Cl1 140(2) . . ?
Cl3 C81 Cl2 114.1(15) . . ?
Cl3 C81 H81 97.6 . . ?
Cl1' C81' Cl2' 111.8(8) . . ?
Cl1' C81' H81' 104.4 . . ?
Cl2' C81' H81' 104.4 . . ?
Cl3' C81' Cl1' 119.8(11) . . ?
Cl3' C81' Cl2' 110.4(9) . . ?
Cl3' C81' H81' 104.4 . . ?
H94A C94 H94B 109.5 . . ?
H94A C94 H94C 109.5 . . ?
H94B C94 H94C 109.5 . . ?
C97 C94 H94A 109.4 . . ?
C97 C94 H94B 109.5 . . ?
C97 C94 H94C 109.5 . . ?
H95A C95 H95B 109.5 . . ?
H95A C95 H95C 109.5 . . ?
H95B C95 H95C 109.5 . . ?
C97 C95 H95A 109.5 . . ?
C97 C95 H95B 109.4 . . ?
C97 C95 H95C 109.5 . . ?
O17 C97 C94 120.1(7) . . ?
O17 C97 C95 115.2(7) . . ?
C94 C97 C95 124.7(7) . . ?
H96A C96 H96B 109.5 . . ?
H96A C96 H96C 109.5 . . ?
H96B C96 H96C 109.5 . . ?
C99 C96 H96A 109.5 . . ?
C99 C96 H96B 109.5 . . ?
C99 C96 H96C 109.5 . . ?
H98A C98 H98B 109.5 . . ?
H98A C98 H98C 109.5 . . ?
H98B C98 H98C 109.5 . . ?
C99 C98 H98A 109.5 . . ?
C99 C98 H98B 109.5 . . ?
C99 C98 H98C 109.5 . . ?
O18 C99 C96 122.7(4) . . ?
O18 C99 C98 121.1(5) . . ?
C96 C99 C98 116.2(5) . . ?
C82 N1 H1 106.8 . . ?
C82 N1 C86 113.4(3) . . ?
C84 N1 H1 106.8 . . ?
C84 N1 C82 113.2(3) . . ?
C84 N1 C86 109.4(3) . . ?
C86 N1 H1 106.8 . . ?
N1 C82 H82A 108.9 . . ?
N1 C82 H82B 108.9 . . ?
N1 C82 C83 113.3(3) . . ?
H82A C82 H82B 107.7 . . ?
C83 C82 H82A 108.9 . . ?
C83 C82 H82B 108.9 . . ?
C82 C83 H83A 109.5 . . ?
C82 C83 H83B 109.5 . . ?
C82 C83 H83C 109.5 . . ?
H83A C83 H83B 109.5 . . ?
H83A C83 H83C 109.5 . . ?
H83B C83 H83C 109.5 . . ?
N1 C84 H84A 108.9 . . ?
N1 C84 H84B 108.9 . . ?
H84A C84 H84B 107.7 . . ?
C85 C84 N1 113.5(4) . . ?
C85 C84 H84A 108.9 . . ?
C85 C84 H84B 108.9 . . ?
C84 C85 H85A 109.5 . . ?
C84 C85 H85B 109.5 . . ?
C84 C85 H85C 109.5 . . ?
H85A C85 H85B 109.5 . . ?
H85A C85 H85C 109.5 . . ?
H85B C85 H85C 109.5 . . ?
N1 C86 H86A 109.0 . . ?
N1 C86 H86B 109.0 . . ?
N1 C86 C87 112.7(4) . . ?
H86A C86 H86B 107.8 . . ?
C87 C86 H86A 109.0 . . ?
C87 C86 H86B 109.0 . . ?
C86 C87 H87A 109.5 . . ?
C86 C87 H87B 109.5 . . ?
C86 C87 H87C 109.5 . . ?
H87A C87 H87B 109.5 . . ?
H87A C87 H87C 109.5 . . ?
H87B C87 H87C 109.5 . . ?
C88 N2 H2 107.9 . . ?
C88 N2 C90 112.0(6) . . ?
C88 N2 C93 114.2(7) . . ?
C90 N2 H2 107.9 . . ?
C93 N2 H2 107.9 . . ?
C93 N2 C90 106.8(7) . . ?
N2 C88 H88A 108.6 . . ?
N2 C88 H88B 108.6 . . ?
N2 C88 C89 114.4(6) . . ?
H88A C88 H88B 107.6 . . ?
C89 C88 H88A 108.6 . . ?
C89 C88 H88B 108.6 . . ?
C88 C89 H89A 109.5 . . ?
C88 C89 H89B 109.5 . . ?
C88 C89 H89C 109.5 . . ?
H89A C89 H89B 109.5 . . ?
H89A C89 H89C 109.5 . . ?
H89B C89 H89C 109.5 . . ?
N2 C90 H90A 107.0 . . ?
N2 C90 H90B 107.0 . . ?
H90A C90 H90B 106.8 . . ?
C91 C90 N2 121.1(8) . . ?
C91 C90 H90A 107.0 . . ?
C91 C90 H90B 107.0 . . ?
C90 C91 H91A 109.5 . . ?
C90 C91 H91B 109.5 . . ?
C90 C91 H91C 109.5 . . ?
H91A C91 H91B 109.5 . . ?
H91A C91 H91C 109.5 . . ?
H91B C91 H91C 109.5 . . ?
H92A C92 H92B 109.5 . . ?
H92A C92 H92C 109.5 . . ?
H92B C92 H92C 109.5 . . ?
C93 C92 H92A 109.5 . . ?
C93 C92 H92B 109.5 . . ?
C93 C92 H92C 109.5 . . ?
N2 C93 C92 112.2(7) . . ?
N2 C93 H93A 109.2 . . ?
N2 C93 H93B 109.2 . . ?
C92 C93 H93A 109.2 . . ?
C92 C93 H93B 109.2 . . ?
H93A C93 H93B 107.9 . . ?

loop_
_geom_bond_atom_site_label_1
_geom_bond_atom_site_label_2
_geom_bond_distance
_geom_bond_site_symmetry_2
_geom_bond_publ_flag
Eu1 O9 2.333(2) . ?
Eu1 O10 2.411(3) . ?
Eu1 O11 2.393(2) . ?
Eu1 O12 2.418(2) . ?
Eu1 O13 2.434(3) . ?
Eu1 O14 2.350(2) . ?
Eu1 O15 2.356(2) . ?
Eu1 O16 2.395(2) . ?
Eu2 O1 2.412(3) . ?
Eu2 O2 2.394(2) . ?
Eu2 O3 2.392(2) . ?
Eu2 O4 2.354(2) . ?
Eu2 O5 2.401(2) . ?
Eu2 O6 2.410(3) . ?
Eu2 O7 2.396(2) . ?
Eu2 O8 2.346(2) . ?
S1 C28 1.771(3) . ?
S1 C31 1.769(3) . ?
S2 C68 1.770(3) . ?
S2 C71 1.769(3) . ?
S3 C48 1.773(3) . ?
S3 C51 1.767(4) . ?
S4 C8 1.770(3) . ?
S4 C11 1.771(3) . ?
F1 C1 1.324(7) . ?
F2 C1 1.330(5) . ?
F3 C1 1.315(6) . ?
F4 C41 1.305(6) . ?
F5 C41 1.351(7) . ?
F6 C41 1.316(5) . ?
F7 C61 1.328(6) . ?
F8 C61 1.340(6) . ?
F9 C61 1.332(5) . ?
F10 C21 1.273(8) . ?
F11 C21 1.320(6) . ?
F12 C21 1.292(8) . ?
F13 C40 1.329(6) . ?
F14 C40 1.341(5) . ?
F15 C40 1.325(5) . ?
F16 C80 1.339(5) . ?
F17 C80 1.313(5) . ?
F18 C80 1.316(5) . ?
F19 C20 1.310(5) . ?
F20 C20 1.322(5) . ?
F21 C20 1.318(5) . ?
F22 C60 1.306(6) . ?
F23 C60 1.316(5) . ?
F24 C60 1.307(6) . ?
O1 C39 1.254(4) . ?
O2 C38 1.255(4) . ?
O3 C79 1.257(4) . ?
O4 C77 1.255(4) . ?
O5 C59 1.258(4) . ?
O6 C57 1.250(4) . ?
O7 C19 1.251(4) . ?
O8 C17 1.249(4) . ?
O9 C24 1.254(4) . ?
O10 C22 1.252(5) . ?
O11 C64 1.244(4) . ?
O12 C62 1.277(4) . ?
O13 C42 1.251(5) . ?
O14 C44 1.258(4) . ?
O15 C2 1.257(4) . ?
O16 C4 1.245(4) . ?
C1 C2 1.529(5) . ?
C2 C3 1.378(5) . ?
C3 H3 0.9300 . ?
C3 C4 1.424(5) . ?
C4 C5 1.495(5) . ?
C5 C6 1.391(5) . ?
C5 C10 1.397(5) . ?
C6 H6 0.9300 . ?
C6 C7 1.388(5) . ?
C7 H7 0.9300 . ?
C7 C8 1.387(5) . ?
C8 C9 1.393(5) . ?
C9 H9 0.9300 . ?
C9 C10 1.385(5) . ?
C10 H10 0.9300 . ?
C11 C12 1.392(5) . ?
C11 C16 1.384(5) . ?
C12 H12 0.9300 . ?
C12 C13 1.386(5) . ?
C13 H13 0.9300 . ?
C13 C14 1.389(5) . ?
C14 C15 1.399(5) . ?
C14 C17 1.497(5) . ?
C15 H15 0.9300 . ?
C15 C16 1.389(5) . ?
C16 H16 0.9300 . ?
C17 C18 1.409(5) . ?
C18 H18 0.9300 . ?
C18 C19 1.383(5) . ?
C19 C20 1.537(5) . ?
C21 C22 1.541(7) . ?
C22 C23 1.377(5) . ?
C23 H23 0.9300 . ?
C23 C24 1.410(5) . ?
C24 C25 1.502(5) . ?
C25 C26 1.385(5) . ?
C25 C30 1.398(5) . ?
C26 H26 0.9300 . ?
C26 C27 1.394(5) . ?
C27 H27 0.9300 . ?
C27 C28 1.386(5) . ?
C28 C29 1.400(5) . ?
C29 H29 0.9300 . ?
C29 C30 1.377(5) . ?
C30 H30 0.9300 . ?
C31 C32 1.391(5) . ?
C31 C36 1.390(5) . ?
C32 H32 0.9300 . ?
C32 C33 1.383(5) . ?
C33 H33 0.9300 . ?
C33 C34 1.398(5) . ?
C34 C35 1.388(5) . ?
C34 C38 1.496(5) . ?
C35 H35 0.9300 . ?
C35 C36 1.383(5) . ?
C36 H36 0.9300 . ?
C37 H37 0.9300 . ?
C37 C38 1.412(5) . ?
C37 C39 1.380(5) . ?
C39 C40 1.546(5) . ?
C41 C42 1.539(6) . ?
C42 C43 1.379(5) . ?
C43 H43 0.9300 . ?
C43 C44 1.405(5) . ?
C44 C45 1.493(5) . ?
C45 C46 1.387(5) . ?
C45 C50 1.393(5) . ?
C46 H46 0.9300 . ?
C46 C47 1.391(5) . ?
C47 H47 0.9300 . ?
C47 C48 1.379(5) . ?
C48 C49 1.386(5) . ?
C49 H49 0.9300 . ?
C49 C50 1.383(5) . ?
C50 H50 0.9300 . ?
C51 C52 1.395(5) . ?
C51 C56 1.393(5) . ?
C52 H52 0.9300 . ?
C52 C53 1.376(5) . ?
C53 H53 0.9300 . ?
C53 C54 1.392(5) . ?
C54 C55 1.391(5) . ?
C54 C57 1.495(5) . ?
C55 H55 0.9300 . ?
C55 C56 1.377(5) . ?
C56 H56 0.9300 . ?
C57 C58 1.417(5) . ?
C58 H58 0.9300 . ?
C58 C59 1.373(5) . ?
C59 C60 1.529(5) . ?
C61 C62 1.514(5) . ?
C62 C63 1.374(5) . ?
C63 H63 0.9300 . ?
C63 C64 1.425(5) . ?
C64 C65 1.498(4) . ?
C65 C66 1.400(5) . ?
C65 C70 1.390(4) . ?
C66 H66 0.9300 . ?
C66 C67 1.387(5) . ?
C67 H67 0.9300 . ?
C67 C68 1.389(5) . ?
C68 C69 1.388(5) . ?
C69 H69 0.9300 . ?
C69 C70 1.391(5) . ?
C70 H70 0.9300 . ?
C71 C72 1.396(5) . ?
C71 C76 1.390(5) . ?
C72 H72 0.9300 . ?
C72 C73 1.386(4) . ?
C73 H73 0.9300 . ?
C73 C74 1.398(5) . ?
C74 C75 1.398(5) . ?
C74 C77 1.500(4) . ?
C75 H75 0.9300 . ?
C75 C76 1.386(5) . ?
C76 H76 0.9300 . ?
C77 C78 1.412(5) . ?
C78 H78 0.9300 . ?
C78 C79 1.384(5) . ?
C79 C80 1.538(5) . ?
Cl1 C81 1.654(17) . ?
Cl1' C81' 1.684(13) . ?
Cl2 C81 1.77(3) . ?
Cl2' C81' 1.717(13) . ?
Cl3 C81 1.49(3) . ?
Cl3' C81' 1.535(17) . ?
C81 H81 0.9800 . ?
C81' H81' 0.9800 . ?
O17 C97 1.185(6) . ?
C94 H94A 0.9598 . ?
C94 H94B 0.9597 . ?
C94 H94C 0.9601 . ?
C94 C97 1.437(8) . ?
C95 H95A 0.9600 . ?
C95 H95B 0.9601 . ?
C95 H95C 0.9600 . ?
C95 C97 1.460(8) . ?
O18 C99 1.210(6) . ?
C96 H96A 0.9600 . ?
C96 H96B 0.9600 . ?
C96 H96C 0.9600 . ?
C96 C99 1.486(7) . ?
C98 H98A 0.9600 . ?
C98 H98B 0.9600 . ?
C98 H98C 0.9600 . ?
C98 C99 1.504(7) . ?
N1 H1 0.9800 . ?
N1 C82 1.511(5) . ?
N1 C84 1.505(5) . ?
N1 C86 1.512(6) . ?
C82 H82A 0.9700 . ?
C82 H82B 0.9700 . ?
C82 C83 1.515(6) . ?
C83 H83A 0.9600 . ?
C83 H83B 0.9600 . ?
C83 H83C 0.9600 . ?
C84 H84A 0.9700 . ?
C84 H84B 0.9700 . ?
C84 C85 1.505(7) . ?
C85 H85A 0.9600 . ?
C85 H85B 0.9600 . ?
C85 H85C 0.9600 . ?
C86 H86A 0.9700 . ?
C86 H86B 0.9700 . ?
C86 C87 1.520(8) . ?
C87 H87A 0.9600 . ?
C87 H87B 0.9600 . ?
C87 H87C 0.9600 . ?
N2 H2 0.9800 . ?
N2 C88 1.434(8) . ?
N2 C90 1.488(9) . ?
N2 C93 1.466(9) . ?
C88 H88A 0.9700 . ?
C88 H88B 0.9700 . ?
C88 C89 1.459(11) . ?
C89 H89A 0.9600 . ?
C89 H89B 0.9600 . ?
C89 H89C 0.9600 . ?
C90 H90A 0.9700 . ?
C90 H90B 0.9700 . ?
C90 C91 1.342(10) . ?
C91 H91A 0.9600 . ?
C91 H91B 0.9600 . ?
C91 H91C 0.9600 . ?
C92 H92A 0.9600 . ?
C92 H92B 0.9600 . ?
C92 H92C 0.9600 . ?
C92 C93 1.489(11) . ?
C93 H93A 0.9700 . ?
C93 H93B 0.9700 . ?

loop_
_geom_torsion_atom_site_label_1
_geom_torsion_atom_site_label_2
_geom_torsion_atom_site_label_3
_geom_torsion_atom_site_label_4
_geom_torsion
_geom_torsion_site_symmetry_1
_geom_torsion_site_symmetry_2
_geom_torsion_site_symmetry_3
_geom_torsion_site_symmetry_4
_geom_torsion_publ_flag
Eu1 O9 C24 C23 -2.4(6) . . . . ?
Eu1 O9 C24 C25 175.5(2) . . . . ?
Eu1 O10 C22 C21 167.0(4) . . . . ?
Eu1 O10 C22 C23 -14.4(7) . . . . ?
Eu1 O11 C64 C63 27.6(5) . . . . ?
Eu1 O11 C64 C65 -153.6(2) . . . . ?
Eu1 O12 C62 C61 172.5(3) . . . . ?
Eu1 O12 C62 C63 -8.9(6) . . . . ?
Eu1 O13 C42 C41 151.3(3) . . . . ?
Eu1 O13 C42 C43 -28.5(6) . . . . ?
Eu1 O14 C44 C43 6.5(6) . . . . ?
Eu1 O14 C44 C45 -173.3(2) . . . . ?
Eu1 O15 C2 C1 176.1(3) . . . . ?
Eu1 O15 C2 C3 -1.8(7) . . . . ?
Eu1 O16 C4 C3 19.0(6) . . . . ?
Eu1 O16 C4 C5 -159.7(2) . . . . ?
Eu2 O1 C39 C37 -23.1(6) . . . . ?
Eu2 O1 C39 C40 160.4(3) . . . . ?
Eu2 O2 C38 C34 -154.0(2) . . . . ?
Eu2 O2 C38 C37 26.1(5) . . . . ?
Eu2 O3 C79 C78 13.2(6) . . . . ?
Eu2 O3 C79 C80 -166.6(2) . . . . ?
Eu2 O4 C77 C74 158.1(2) . . . . ?
Eu2 O4 C77 C78 -23.6(5) . . . . ?
Eu2 O5 C59 C58 -26.8(6) . . . . ?
Eu2 O5 C59 C60 154.3(3) . . . . ?
Eu2 O6 C57 C54 -155.8(2) . . . . ?
Eu2 O6 C57 C58 23.1(5) . . . . ?
Eu2 O7 C19 C18 -0.2(6) . . . . ?
Eu2 O7 C19 C20 -177.9(3) . . . . ?
Eu2 O8 C17 C14 166.9(2) . . . . ?
Eu2 O8 C17 C18 -13.1(6) . . . . ?
S1 C28 C29 C30 178.1(3) . . . . ?
S1 C31 C32 C33 179.9(3) . . . . ?
S1 C31 C36 C35 -179.6(3) . . . . ?
S2 C68 C69 C70 175.8(3) . . . . ?
S2 C71 C72 C73 -177.5(3) . . . . ?
S2 C71 C76 C75 178.4(3) . . . . ?
S3 C48 C49 C50 -179.9(3) . . . . ?
S3 C51 C52 C53 -179.6(3) . . . . ?
S3 C51 C56 C55 179.3(3) . . . . ?
S4 C8 C9 C10 176.8(3) . . . . ?
S4 C11 C12 C13 -178.2(3) . . . . ?
S4 C11 C16 C15 178.6(3) . . . . ?
F1 C1 C2 O15 -65.8(6) . . . . ?
F1 C1 C2 C3 112.4(5) . . . . ?
F2 C1 C2 O15 170.7(5) . . . . ?
F2 C1 C2 C3 -11.2(7) . . . . ?
F3 C1 C2 O15 51.5(6) . . . . ?
F3 C1 C2 C3 -130.3(5) . . . . ?
F4 C41 C42 O13 -127.4(4) . . . . ?
F4 C41 C42 C43 52.4(6) . . . . ?
F5 C41 C42 O13 115.0(4) . . . . ?
F5 C41 C42 C43 -65.1(5) . . . . ?
F6 C41 C42 O13 -3.8(6) . . . . ?
F6 C41 C42 C43 176.1(4) . . . . ?
F7 C61 C62 O12 64.6(5) . . . . ?
F7 C61 C62 C63 -114.2(4) . . . . ?
F8 C61 C62 O12 -52.8(5) . . . . ?
F8 C61 C62 C63 128.4(4) . . . . ?
F9 C61 C62 O12 -175.1(4) . . . . ?
F9 C61 C62 C63 6.1(6) . . . . ?
F10 C21 C22 O10 49.5(7) . . . . ?
F10 C21 C22 C23 -129.3(5) . . . . ?
F11 C21 C22 O10 167.0(5) . . . . ?
F11 C21 C22 C23 -11.8(8) . . . . ?
F12 C21 C22 O10 -65.8(7) . . . . ?
F12 C21 C22 C23 115.3(6) . . . . ?
O1 C39 C40 F13 70.8(5) . . . . ?
O1 C39 C40 F14 -47.9(5) . . . . ?
O1 C39 C40 F15 -167.2(4) . . . . ?
O3 C79 C80 F16 68.4(4) . . . . ?
O3 C79 C80 F17 -48.3(5) . . . . ?
O3 C79 C80 F18 -171.9(4) . . . . ?
O4 C77 C78 C79 -2.3(6) . . . . ?
O5 C59 C60 F22 86.6(5) . . . . ?
O5 C59 C60 F23 -31.5(5) . . . . ?
O5 C59 C60 F24 -151.8(4) . . . . ?
O6 C57 C58 C59 7.1(6) . . . . ?
O7 C19 C20 F19 -31.1(5) . . . . ?
O7 C19 C20 F20 87.4(4) . . . . ?
O7 C19 C20 F21 -153.9(4) . . . . ?
O8 C17 C18 C19 3.1(6) . . . . ?
O9 C24 C25 C26 175.3(3) . . . . ?
O9 C24 C25 C30 -5.4(5) . . . . ?
O10 C22 C23 C24 2.3(8) . . . . ?
O11 C64 C65 C66 170.9(3) . . . . ?
O11 C64 C65 C70 -6.5(5) . . . . ?
O12 C62 C63 C64 -5.1(7) . . . . ?
O13 C42 C43 C44 3.2(8) . . . . ?
O14 C44 C45 C46 174.2(4) . . . . ?
O14 C44 C45 C50 -4.9(5) . . . . ?
O15 C2 C3 C4 -2.6(7) . . . . ?
O16 C4 C5 C6 167.4(3) . . . . ?
O16 C4 C5 C10 -9.6(5) . . . . ?
C1 C2 C3 C4 179.6(4) . . . . ?
C2 C3 C4 O16 -5.8(6) . . . . ?
C2 C3 C4 C5 173.0(4) . . . . ?
C3 C4 C5 C6 -11.4(5) . . . . ?
C3 C4 C5 C10 171.6(4) . . . . ?
C4 C5 C6 C7 -175.1(3) . . . . ?
C4 C5 C10 C9 176.6(3) . . . . ?
C5 C6 C7 C8 -1.5(6) . . . . ?
C6 C5 C10 C9 -0.5(6) . . . . ?
C6 C7 C8 S4 -175.8(3) . . . . ?
C6 C7 C8 C9 -0.3(6) . . . . ?
C7 C8 C9 C10 1.5(6) . . . . ?
C8 S4 C11 C12 -139.7(3) . . . . ?
C8 S4 C11 C16 43.1(3) . . . . ?
C8 C9 C10 C5 -1.1(6) . . . . ?
C10 C5 C6 C7 1.8(6) . . . . ?
C11 S4 C8 C7 -153.6(3) . . . . ?
C11 S4 C8 C9 31.0(3) . . . . ?
C11 C12 C13 C14 -0.6(6) . . . . ?
C12 C11 C16 C15 1.6(5) . . . . ?
C12 C13 C14 C15 1.5(5) . . . . ?
C12 C13 C14 C17 -179.2(3) . . . . ?
C13 C14 C15 C16 -0.9(5) . . . . ?
C13 C14 C17 O8 -178.8(3) . . . . ?
C13 C14 C17 C18 1.2(5) . . . . ?
C14 C15 C16 C11 -0.6(6) . . . . ?
C14 C17 C18 C19 -176.9(3) . . . . ?
C15 C14 C17 O8 0.4(5) . . . . ?
C15 C14 C17 C18 -179.6(3) . . . . ?
C16 C11 C12 C13 -1.0(5) . . . . ?
C17 C14 C15 C16 179.8(3) . . . . ?
C17 C18 C19 O7 3.0(7) . . . . ?
C17 C18 C19 C20 -179.4(4) . . . . ?
C18 C19 C20 F19 150.9(4) . . . . ?
C18 C19 C20 F20 -90.6(4) . . . . ?
C18 C19 C20 F21 28.1(6) . . . . ?
C21 C22 C23 C24 -179.1(5) . . . . ?
C22 C23 C24 O9 6.5(6) . . . . ?
C22 C23 C24 C25 -171.3(4) . . . . ?
C23 C24 C25 C26 -6.7(5) . . . . ?
C23 C24 C25 C30 172.5(4) . . . . ?
C24 C25 C26 C27 -179.2(3) . . . . ?
C24 C25 C30 C29 -178.9(3) . . . . ?
C25 C26 C27 C28 -1.9(5) . . . . ?
C26 C25 C30 C29 0.4(5) . . . . ?
C26 C27 C28 S1 -176.2(3) . . . . ?
C26 C27 C28 C29 0.2(5) . . . . ?
C27 C28 C29 C30 1.8(5) . . . . ?
C28 S1 C31 C32 -164.6(3) . . . . ?
C28 S1 C31 C36 16.7(3) . . . . ?
C28 C29 C30 C25 -2.0(6) . . . . ?
C30 C25 C26 C27 1.6(5) . . . . ?
C31 S1 C28 C27 -123.2(3) . . . . ?
C31 S1 C28 C29 60.4(3) . . . . ?
C31 C32 C33 C34 0.0(6) . . . . ?
C32 C31 C36 C35 1.7(5) . . . . ?
C32 C33 C34 C35 1.0(5) . . . . ?
C32 C33 C34 C38 -178.5(3) . . . . ?
C33 C34 C35 C36 -0.6(5) . . . . ?
C33 C34 C38 O2 -160.5(3) . . . . ?
C33 C34 C38 C37 19.4(5) . . . . ?
C34 C35 C36 C31 -0.8(5) . . . . ?
C35 C34 C38 O2 20.0(5) . . . . ?
C35 C34 C38 C37 -160.0(3) . . . . ?
C36 C31 C32 C33 -1.3(5) . . . . ?
C37 C39 C40 F13 -106.2(4) . . . . ?
C37 C39 C40 F14 135.1(4) . . . . ?
C37 C39 C40 F15 15.8(6) . . . . ?
C38 C34 C35 C36 178.9(3) . . . . ?
C38 C37 C39 O1 -6.4(7) . . . . ?
C38 C37 C39 C40 170.0(4) . . . . ?
C39 C37 C38 O2 5.7(6) . . . . ?
C39 C37 C38 C34 -174.2(3) . . . . ?
C41 C42 C43 C44 -176.6(4) . . . . ?
C42 C43 C44 O14 9.5(7) . . . . ?
C42 C43 C44 C45 -170.7(4) . . . . ?
C43 C44 C45 C46 -5.6(6) . . . . ?
C43 C44 C45 C50 175.3(4) . . . . ?
C44 C45 C46 C47 -177.0(4) . . . . ?
C44 C45 C50 C49 178.5(4) . . . . ?
C45 C46 C47 C48 -1.3(6) . . . . ?
C46 C45 C50 C49 -0.7(6) . . . . ?
C46 C47 C48 S3 -178.7(3) . . . . ?
C46 C47 C48 C49 -1.0(6) . . . . ?
C47 C48 C49 C50 2.5(6) . . . . ?
C48 S3 C51 C52 -167.5(3) . . . . ?
C48 S3 C51 C56 13.7(4) . . . . ?
C48 C49 C50 C45 -1.6(7) . . . . ?
C50 C45 C46 C47 2.1(6) . . . . ?
C51 S3 C48 C47 -113.5(3) . . . . ?
C51 S3 C48 C49 68.9(4) . . . . ?
C51 C52 C53 C54 0.0(6) . . . . ?
C52 C51 C56 C55 0.6(6) . . . . ?
C52 C53 C54 C55 0.9(5) . . . . ?
C52 C53 C54 C57 179.9(3) . . . . ?
C53 C54 C55 C56 -1.0(5) . . . . ?
C53 C54 C57 O6 -154.8(3) . . . . ?
C53 C54 C57 C58 26.3(5) . . . . ?
C54 C55 C56 C51 0.3(6) . . . . ?
C54 C57 C58 C59 -174.1(3) . . . . ?
C55 C54 C57 O6 24.2(5) . . . . ?
C55 C54 C57 C58 -154.7(3) . . . . ?
C56 C51 C52 C53 -0.7(5) . . . . ?
C57 C54 C55 C56 179.9(3) . . . . ?
C57 C58 C59 O5 -4.5(6) . . . . ?
C57 C58 C59 C60 174.4(4) . . . . ?
C58 C59 C60 F22 -92.5(5) . . . . ?
C58 C59 C60 F23 149.4(4) . . . . ?
C58 C59 C60 F24 29.1(6) . . . . ?
C61 C62 C63 C64 173.4(4) . . . . ?
C62 C63 C64 O11 -3.8(6) . . . . ?
C62 C63 C64 C65 177.4(3) . . . . ?
C63 C64 C65 C66 -10.2(5) . . . . ?
C63 C64 C65 C70 172.3(3) . . . . ?
C64 C65 C66 C67 -176.3(3) . . . . ?
C64 C65 C70 C69 177.2(3) . . . . ?
C65 C66 C67 C68 -0.9(5) . . . . ?
C66 C65 C70 C69 -0.4(5) . . . . ?
C66 C67 C68 S2 -175.2(3) . . . . ?
C66 C67 C68 C69 -0.1(5) . . . . ?
C67 C68 C69 C70 0.9(5) . . . . ?
C68 S2 C71 C72 -149.6(3) . . . . ?
C68 S2 C71 C76 34.1(3) . . . . ?
C68 C69 C70 C65 -0.7(6) . . . . ?
C70 C65 C66 C67 1.2(5) . . . . ?
C71 S2 C68 C67 -147.5(3) . . . . ?
C71 S2 C68 C69 37.6(3) . . . . ?
C71 C72 C73 C74 -1.3(5) . . . . ?
C72 C71 C76 C75 2.2(5) . . . . ?
C72 C73 C74 C75 2.3(5) . . . . ?
C72 C73 C74 C77 -176.7(3) . . . . ?
C73 C74 C75 C76 -1.0(5) . . . . ?
C73 C74 C77 O4 175.2(3) . . . . ?
C73 C74 C77 C78 -3.2(5) . . . . ?
C74 C75 C76 C71 -1.2(5) . . . . ?
C74 C77 C78 C79 175.9(3) . . . . ?
C75 C74 C77 O4 -3.8(4) . . . . ?
C75 C74 C77 C78 177.8(3) . . . . ?
C76 C71 C72 C73 -1.0(5) . . . . ?
C77 C74 C75 C76 178.0(3) . . . . ?
C77 C78 C79 O3 6.4(6) . . . . ?
C77 C78 C79 C80 -173.7(3) . . . . ?
C78 C79 C80 F16 -111.5(4) . . . . ?
C78 C79 C80 F17 131.8(4) . . . . ?
C78 C79 C80 F18 8.2(5) . . . . ?
C82 N1 C84 C85 55.7(5) . . . . ?
C82 N1 C86 C87 -55.5(5) . . . . ?
C84 N1 C82 C83 62.4(5) . . . . ?
C84 N1 C86 C87 177.0(4) . . . . ?
C86 N1 C82 C83 -63.0(5) . . . . ?
C86 N1 C84 C85 -176.7(4) . . . . ?
C88 N2 C90 C91 147.3(12) . . . . ?
C88 N2 C93 C92 -67.9(10) . . . . ?
C90 N2 C88 C89 -92.0(9) . . . . ?
C90 N2 C93 C92 167.6(8) . . . . ?
C93 N2 C88 C89 146.4(8) . . . . ?
C93 N2 C90 C91 -86.9(13) . . . . ?
